data_7132388
loop_
_publ_author_name
'Tricoire, Maxime'
'Jori, Nadir'
'Fadaei Tirani, Farzaneh'
'Scopelliti, Rosario'
'Z Ivkovi&#x107;, Ivica'
'Natrajan, Louise S.'
'Mazzanti, Marinella'

_publ_section_title
;
 A trinuclear metallasilsesquioxane of uranium(III).
;
_journal_issue 1
_journal_name_full 'Chemical communications (Cambridge, England)'
_journal_page_first 55
_journal_page_last 58
_journal_paper_doi 10.1039/d3cc05390c
_journal_volume 60
_journal_year 2023
_chemical_formula_moiety 'C84 O36 Si21 U3, 1.5[C6H14]'
_chemical_formula_sum 'C93 H21 O36 Si21 U3'
_chemical_formula_weight 3018.08
_space_group_crystal_system triclinic
_space_group_IT_number 2
_space_group_name_Hall '-P 1'
_space_group_name_H-M_alt 'P -1'
_atom_sites_solution_primary iterative
_atom_sites_solution_secondary difmap
_audit_creation_date 2023-11-14
_audit_creation_method
;
Olex2 1.5
(compiled 2023.08.24 svn.re1ec1418 for OlexSys, GUI svn.r6817)
;
_audit_update_record
;
2023-11-16 deposited with the CCDC.	2023-11-22 downloaded from the CCDC.
;
_cell_angle_alpha 65.307(4)
_cell_angle_beta 87.504(4)
_cell_angle_gamma 78.555(4)
_cell_formula_units_Z 2
_cell_length_a 14.7163(7)
_cell_length_b 22.3387(9)
_cell_length_c 24.0090(11)
_cell_measurement_reflns_used 10580
_cell_measurement_temperature 140.00(10)
_cell_measurement_theta_max 72.0760
_cell_measurement_theta_min 3.6960
_cell_volume 7021.6(6)
_computing_cell_refinement 'CrysAlisPro 1.171.43.94a (Rigaku OD, 2023)'
_computing_data_collection 'CrysAlisPro system (CCD 43.94a 64-bit (release 20-10-2023))'
_computing_data_reduction 'CrysAlisPro 1.171.43.94a (Rigaku OD, 2023)'
_computing_molecular_graphics 'Olex2 1.5 (Dolomanov et al., 2009)'
_computing_publication_material 'Olex2 1.5 (Dolomanov et al., 2009)'
_computing_structure_refinement 'SHELXL 2019/3 (Sheldrick, 2015)'
_computing_structure_solution 'olex2.solve 1.5 (Bourhis et al., 2015)'
_diffrn_ambient_environment N~2~
_diffrn_ambient_temperature 140.00(10)
_diffrn_detector 'CCD plate'
_diffrn_detector_area_resol_mean 5.2817
_diffrn_detector_type AtlasS2
_diffrn_measured_fraction_theta_full 0.998
_diffrn_measured_fraction_theta_max 0.998
_diffrn_measurement_details
;
List of Runs (angles in degrees, time in seconds):

  # Type    Start    End  Width  t~exp~   \w     \q     \k     \f   Frames
#--------------------------------------------------------------------------
  1  \w   -113.00 -88.00   1.00    5.00    --  -40.66-143.00  51.00   25
  2  \w    -88.00  -8.00   1.00    5.00    --  -40.66 127.00 -63.00   80
  3  \w    -82.00 -57.00   1.00    5.00    --  -40.66 143.00 105.00   25
  4  \w     61.00  86.00   1.00    5.00    --   40.66-127.00-139.00   25
  5  \w     48.00  73.00   1.00    5.00    --   40.66-143.00  51.00   25
  6  \w    108.00 135.00   1.00   20.00    --  105.15 143.00 105.00   27
  7  \w     49.00  75.00   1.00   20.00    --  105.15-127.00-139.00   26
  8  \w    119.00 144.00   1.00   20.00    --  105.15 127.00 -63.00   25
  9  \w     57.00  82.00   1.00   20.00    --  105.15-143.00  51.00   25
 10  \w   -115.00 -16.00   1.00    5.00    --  -40.66 -38.00  30.00   99
 11  \w    -64.00  31.00   1.00    5.00    --  -40.66  38.00-150.00   95
 12  \w     19.00 113.00   1.00    5.00    --   40.66  38.00 -60.00   94
 13  \w     12.00  39.00   1.00    5.00    --   40.66 -38.00 -90.00   27
 14  \w    115.00 145.00   1.00   20.00    --  105.15  77.00  90.00   30
 15  \w     97.00 137.00   1.00   20.00    --  105.15 -77.00  30.00   40
 16  \w    106.00 175.00   1.00   20.00    --  105.15 111.00   0.00   69
 17  \w     33.00 109.00   1.00   20.00    --  105.15-111.00 120.00   76
 18  \w    153.00 178.00   1.00   20.00    --  105.15  30.00 -30.00   25
 19  \w    106.00 176.00   1.00   20.00    --  105.15 111.00 -30.00   70
 20  \w     80.00 178.00   1.00   20.00    --  105.15  45.00 150.00   98
 21  \w     35.00 109.00   1.00   20.00    --  105.15-111.00 -60.00   74
 22  \w    119.00 144.00   1.00   20.00    --  105.15  30.00 -30.00   25
 23  \w     33.00 127.00   1.00   20.00    --  105.15 -61.00   0.00   94
 24  \w     23.00  98.00   1.00   20.00    --  105.15 -94.00 -30.00   75
 25  \w    134.00 160.00   1.00   20.00    --  105.15  77.00-120.00   26
 26  \w     68.00 109.00   1.00   20.00    --  105.15-111.00-150.00   41
 27  \w    103.00 130.00   1.00   20.00    --  105.15  77.00-180.00   27
 28  \w     78.00 106.00   1.00   20.00    --  105.15-111.00  30.00   28
 29  \w     85.00 172.00   1.00   20.00    --  105.15  45.00  60.00   87
;
_diffrn_measurement_device 'four-circle diffractometer'
_diffrn_measurement_device_type 'SuperNova, Dual, Cu at home/near, AtlasS2'
_diffrn_measurement_method '\w scans'
_diffrn_orient_matrix_type 'CrysAlisPro convention (1999,Acta A55,543-557)'
_diffrn_orient_matrix_UB_11 -0.0743843000
_diffrn_orient_matrix_UB_12 0.0503063000
_diffrn_orient_matrix_UB_13 0.0141050000
_diffrn_orient_matrix_UB_21 0.0159195000
_diffrn_orient_matrix_UB_22 -0.0453663000
_diffrn_orient_matrix_UB_23 0.0691699000
_diffrn_orient_matrix_UB_31 0.0751247000
_diffrn_orient_matrix_UB_32 0.0375393000
_diffrn_orient_matrix_UB_33 0.0037532000
_diffrn_radiation_monochromator mirror
_diffrn_radiation_probe x-ray
_diffrn_radiation_type 'Cu K\a'
_diffrn_radiation_wavelength 1.54184
_diffrn_reflns_av_R_equivalents 0.0967
_diffrn_reflns_av_unetI/netI 0.1289
_diffrn_reflns_Laue_measured_fraction_full 0.998
_diffrn_reflns_Laue_measured_fraction_max 0.998
_diffrn_reflns_limit_h_max 17
_diffrn_reflns_limit_h_min -15
_diffrn_reflns_limit_k_max 26
_diffrn_reflns_limit_k_min -23
_diffrn_reflns_limit_l_max 28
_diffrn_reflns_limit_l_min -28
_diffrn_reflns_number 56710
_diffrn_reflns_point_group_measured_fraction_full 0.998
_diffrn_reflns_point_group_measured_fraction_max 0.998
_diffrn_reflns_theta_full 66.600
_diffrn_reflns_theta_max 66.600
_diffrn_reflns_theta_min 3.411
_diffrn_source 'micro-focus sealed X-ray tube'
_diffrn_source_type 'SuperNova (Cu) X-ray Source'
_exptl_absorpt_coefficient_mu 11.897
_exptl_absorpt_correction_T_max 0.552
_exptl_absorpt_correction_T_min 0.072
_exptl_absorpt_correction_type gaussian
_exptl_absorpt_process_details
;
CrysAlisPro 1.171.43.94a (Rigaku Oxford Diffraction, 2023)
Numerical absorption correction based on gaussian integration over
a multifaceted crystal model
Empirical absorption correction using spherical harmonics,
implemented in SCALE3 ABSPACK scaling algorithm.
;
_exptl_crystal_colour 'clear dark red'
_exptl_crystal_density_diffrn 1.427
_exptl_crystal_description irregular
_exptl_crystal_F_000 2874
_exptl_crystal_size_max 0.341
_exptl_crystal_size_mid 0.248
_exptl_crystal_size_min 0.213
_refine_diff_density_max 3.331
_refine_diff_density_min -1.187
_refine_diff_density_rms 0.240
_refine_ls_extinction_method none
_refine_ls_goodness_of_fit_ref 1.202
_refine_ls_hydrogen_treatment undef
_refine_ls_matrix_type full
_refine_ls_number_parameters 1325
_refine_ls_number_reflns 24790
_refine_ls_number_restraints 2254
_refine_ls_restrained_S_all 1.168
_refine_ls_R_factor_all 0.1968
_refine_ls_R_factor_gt 0.1307
_refine_ls_shift/su_max 0.003
_refine_ls_shift/su_mean 0.000
_refine_ls_structure_factor_coef Fsqd
_refine_ls_weighting_details 'w=1/[\s^2^(Fo^2^)+(0.2000P)^2^] where P=(Fo^2^+2Fc^2^)/3'
_refine_ls_weighting_scheme calc
_refine_ls_wR_factor_gt 0.3490
_refine_ls_wR_factor_ref 0.3936
_reflns_Friedel_coverage 0.000
_reflns_number_gt 13031
_reflns_number_total 24790
_reflns_threshold_expression 'I > 2\s(I)'
_cod_data_source_file d3cc05390c2.cif
_cod_data_source_block nj1198-supa-3
_cod_depositor_comments 'Adding full bibliography for 7132387--7132389.cif.'
_cod_database_code 7132388
_shelx_shelxl_version_number 2019/3
_chemical_oxdiff_formula 'C84 H189 Si21 O36 U3'
_shelx_space_group_comment
;
The symmetry employed for this shelxl refinement is uniquely defined
by the following loop, which should always be used as a source of
symmetry information in preference to the above space-group names.
They are only intended as comments.
;
_shelx_estimated_absorpt_t_max 0.186
_shelx_estimated_absorpt_t_min 0.106
_olex2_refinement_description
;
1. Restrained distances
 C61-C62 = C62-C63
 1.54 with sigma of 0.02
 Si9-C33
 1.9 with sigma of 0.02
 Si4-C13
 1.9 with sigma of 0.02
 Si19-C73
 1.9 with sigma of 0.02
 Si16-C61
 1.9 with sigma of 0.02
 Si7-C25
 1.9 with sigma of 0.02
 Si18-C69
 1.9 with sigma of 0.02
 C69-C70 = C71-C70 = C72-C70
 1.54 with sigma of 0.02
 Si11-C41
 1.9 with sigma of 0.02
 Si3-C9
 1.9 with sigma of 0.02
 C11-Si3
 3.5 with sigma of 0.02
 Si3-C12
 4.2 with sigma of 0.02
 C10-C9 = C11-C10 = C12-C10
 1.54 with sigma of 0.02
 Si13-C49
 1.9 with sigma of 0.02
 C49-C50 = C51-C50 = C52-C50
 1.54 with sigma of 0.02
 C52-Si13
 3.5 with sigma of 0.02
 C51-Si13
 4.2 with sigma of 0.02
 Si12-C45
 1.9 with sigma of 0.02
 C45-C46 = C46-C48 = C47-C46
 1.54 with sigma of 0.02
 C48-Si12
 3.5 with sigma of 0.02
 Si17-C65
 1.9 with sigma of 0.02
 C65-C66 = C68-C66 = C67-C66
 1.54 with sigma of 0.02
 Si17-C67
 3.5 with sigma of 0.02
 C68-Si17
 4.2 with sigma of 0.02
 Si6-C21
 1.9 with sigma of 0.02
 C21-C22 = C23-C22 = C24-C22
 1.54 with sigma of 0.02
 C23-Si6
 3.5 with sigma of 0.02
 C24-Si6
 4.2 with sigma of 0.02
 Si2-C5
 1.9 with sigma of 0.02
 C6-C5 = C6-C8 = C7-C6
 1.54 with sigma of 0.02
 C8-Si2
 3.5 with sigma of 0.02
 C7-Si2
 4.2 with sigma of 0.02
 Si21-C81
 1.9 with sigma of 0.02
 C82-C81 = C83-C82 = C84-C82
 1.54 with sigma of 0.02
 C83-Si21
 4.2 with sigma of 0.02
 C84-Si21
 3.5 with sigma of 0.02
 Si5-C17
 1.9 with sigma of 0.02
 C18-C17 = C19-C18 = C20-C18
 1.54 with sigma of 0.02
 Si15-C57
 1.9 with sigma of 0.02
 C58-C57 = C59-C58 = C60-C58
 1.54 with sigma of 0.02
 C60-Si15
 3.5 with sigma of 0.02
 C59-Si15
 4.2 with sigma of 0.02
 Si10-C37
 1.9 with sigma of 0.02
 C38-C37 = C39-C38 = C38-C40
 1.54 with sigma of 0.02
 C39-C37 = C39-C40
 2.5 with sigma of 0.02
 C39-Si10
 3.5 with sigma of 0.02
 C40-Si10
 4.2 with sigma of 0.02
 Si20-C77
 1.9 with sigma of 0.02
 C78-C77 = C80-C78 = C79-C78
 1.54 with sigma of 0.02
 C80-Si20
 3.5 with sigma of 0.02
 C79-Si20
 4.2 with sigma of 0.02
 C79-C77 = C80-C79 = C80-C77
 2.5 with sigma of 0.02
 Si8-C29
 1.9 with sigma of 0.02
 C30-C29 = C31-C30 = C32-C30
 1.54 with sigma of 0.02
 Si18-C71
 3.5 with sigma of 0.02
 C72-Si18
 4.2 with sigma of 0.02
 C71-C70 = C70-C69 = C72-C70
 1.54 with sigma of 0.02
 C20-Si5
 3.5 with sigma of 0.02
 C19-Si5
 4.2 with sigma of 0.02
 C19-C20
 2.5 with sigma of 0.02
 C17-C19
 2.5 with sigma of 0.02
 C20-C17
 2.5 with sigma of 0.02
 C54-C53 = C55-C54 = C56-C54
 1.54 with sigma of 0.02
 C2-C1 = C4-C2 = C3-C2
 1.54 with sigma of 0.02
 C26-C25 = C28-C26 = C27-C26
 1.54 with sigma of 0.02
 C25-C28
 2.5 with sigma of 0.02
 C25-C27
 2.5 with sigma of 0.02
 C27-C28
 2.5 with sigma of 0.02
 C8-C5
 2.5 with sigma of 0.02
 C5-C7
 2.5 with sigma of 0.02
 C7-C8
 2.5 with sigma of 0.02
 C34-C33 \\sim C35-C34 \\sim C36-C34
 with sigma of 0.01
 C33-C35 \\sim C35-C36 \\sim C33-C36
 with sigma of 0.01
 C14-C13 \\sim C14-C15 \\sim C16-C14
 with sigma of 0.01
 C13-C15 \\sim C15-C16 \\sim C13-C16
 with sigma of 0.01
 C74-C73 \\sim C76-C74 \\sim C75-C74
 with sigma of 0.01
 C75-C73 \\sim C73-C76 \\sim C75-C76
 with sigma of 0.01
 C61-C62 \\sim C62-C63 \\sim C62-C64
 with sigma of 0.01
 C63-C61 \\sim C61-C64 \\sim C63-C64
 with sigma of 0.01
 C25-C26 \\sim C27-C26 \\sim C28-C26
 with sigma of 0.01
 C25-C27 \\sim C27-C28 \\sim C25-C28
 with sigma of 0.01
 C69-C70 \\sim C71-C70 \\sim C72-C70
 with sigma of 0.01
 C71-C69 \\sim C69-C72 \\sim C71-C72
 with sigma of 0.01
 C42-C41 \\sim C43-C42 \\sim C44-C42
 with sigma of 0.01
 C41-C43 \\sim C43-C44 \\sim C41-C44
 with sigma of 0.01
 C10-C9 \\sim C11-C10 \\sim C12-C10
 with sigma of 0.01
 C11-C12 \\sim C12-C9 \\sim C9-C11
 with sigma of 0.01
 C49-C51 \\sim C51-C52 \\sim C49-C52
 with sigma of 0.01
 C48-C45 \\sim C45-C47 \\sim C47-C48
 with sigma of 0.01
 C65-C68 \\sim C68-C67 \\sim C65-C67
 with sigma of 0.01
 C21-C23 \\sim C23-C24 \\sim C21-C24
 with sigma of 0.01
 C5-C7 \\sim C7-C8 \\sim C5-C8
 with sigma of 0.01
 C81-C84 \\sim C84-C83 \\sim C81-C83
 with sigma of 0.01
 C19-C17 \\sim C17-C20 \\sim C19-C20
 with sigma of 0.01
 C45-C48 \\sim C48-C47 \\sim C45-C47
 with sigma of 0.01
 C57-C59 \\sim C59-C60 \\sim C57-C60
 with sigma of 0.01
 C37-C39 \\sim C39-C40 \\sim C37-C40
 with sigma of 0.01
 C77-C79 \\sim C79-C80 \\sim C77-C80
 with sigma of 0.01
 C69-C71 \\sim C71-C72 \\sim C69-C72
 with sigma of 0.01
2. Uiso/Uaniso restraints and constraints
C1 \\sim C2 \\sim C3 \\sim C4 \\sim C5 \\sim C6 \\sim C7 \\sim C8 \\sim C9
\\sim C10 \\sim C11 \\sim C12 \\sim C13 \\sim C14 \\sim C15 \\sim C16 \\sim C17
\\sim C18 \\sim C19 \\sim C20 \\sim C21 \\sim C22 \\sim C23 \\sim C24 \\sim C25
\\sim C26 \\sim C27 \\sim C28 \\sim C29 \\sim C30 \\sim C31 \\sim C32 \\sim C33
\\sim C34 \\sim C35 \\sim C36 \\sim C37 \\sim C38 \\sim C39 \\sim C40 \\sim C41
\\sim C42 \\sim C43 \\sim C44 \\sim C45 \\sim C46 \\sim C47 \\sim C48 \\sim C49
\\sim C50 \\sim C51 \\sim C52 \\sim C53 \\sim C54 \\sim C55 \\sim C56 \\sim C57
\\sim C58 \\sim C59 \\sim C60 \\sim C61 \\sim C62 \\sim C63 \\sim C64 \\sim C65
\\sim C66 \\sim C67 \\sim C68 \\sim C69 \\sim C70 \\sim C71 \\sim C72 \\sim C73
\\sim C74 \\sim C75 \\sim C76 \\sim C77 \\sim C78 \\sim C79 \\sim C80 \\sim C81
\\sim C82 \\sim C83 \\sim C84: within 2A with sigma of 0.01 and sigma for
terminal atoms of 0.02 within 2A
3. Rigid body (RIGU) restrains
 All non-hydrogen atoms
 with sigma for 1-2 distances of 0.001 and sigma for 1-3 distances of 0.001
4. Others
 Sof(U4)=Sof(U5)=Sof(U6)=1-FVAR(1)
 Sof(U1)=Sof(U2)=Sof(U3)=FVAR(1)
;
_smtbx_masks_special_details
;
A solvent mask was calculated and 149 electrons were 
found in a volume of 905\%A^3^ in 4 voids per unit cell. 
This is consistent with the presence of 
1.5[C6H14] per Asymmetric Unit 
which account for 150 electrons 
per unit cell.
;
_smtbx_masks_void_probe_radius 1.2
_smtbx_masks_void_truncation_radius 1.2
_olex2_date_sample_data_collection 2023-10-30
_olex2_submission_special_instructions 'No special instructions were received'
_oxdiff_exptl_absorpt_empirical_details
;
Empirical correction (ABSPACK) includes:
- Absorption correction using spherical harmonics
- Frame scaling
- Detector area scaling
- B-factor correction
;
_oxdiff_exptl_absorpt_empirical_full_max 4.583
_oxdiff_exptl_absorpt_empirical_full_min 0.230

loop_
_space_group_symop_operation_xyz
'x, y, z'
'-x, -y, -z'

loop_
_atom_site_label
_atom_site_type_symbol
_atom_site_fract_x
_atom_site_fract_y
_atom_site_fract_z
_atom_site_U_iso_or_equiv
_atom_site_adp_type
_atom_site_occupancy
_atom_site_site_symmetry_order
_atom_site_calc_flag
_atom_site_refinement_flags_posn
_atom_site_refinement_flags_adp
_atom_site_refinement_flags_occupancy
_atom_site_disorder_assembly
_atom_site_disorder_group
U1 U 0.77567(6) 0.73952(5) 0.72040(4) 0.0631(3) Uani 0.7698(16) 1 d . . P A 1
U2 U 0.71721(7) 0.57778(5) 0.75324(4) 0.0667(3) Uani 0.7698(16) 1 d . . P A 1
U3 U 0.77139(6) 0.68378(4) 0.59787(4) 0.0628(3) Uani 0.7698(16) 1 d . . P A 1
U4 U 0.7638(2) 0.68966(18) 0.75941(18) 0.0767(11) Uani 0.2302(16) 1 d . . P A 2
U5 U 0.7227(2) 0.57988(16) 0.69029(18) 0.0788(11) Uani 0.2302(16) 1 d . . P A 2
U6 U 0.7849(2) 0.74154(16) 0.59469(16) 0.0717(10) Uani 0.2302(16) 1 d . . P A 2
Si1 Si 0.8020(6) 0.8610(4) 0.7728(4) 0.0951(17) Uani 1 1 d . . . . .
Si2 Si 0.9010(6) 0.7320(4) 0.8739(4) 0.1009(18) Uani 1 1 d D . . . .
Si3 Si 0.7359(7) 0.7134(5) 0.9599(4) 0.117(2) Uani 1 1 d D . . . .
Si4 Si 0.6999(8) 0.5989(5) 0.9339(4) 0.122(2) Uani 1 1 d D . . . .
Si5 Si 0.5908(6) 0.6994(5) 0.8112(4) 0.1101(17) Uani 1 1 d D . . . .
Si6 Si 0.8706(6) 0.6080(4) 0.8514(4) 0.1050(17) Uani 1 1 d D . . . .
Si7 Si 0.6314(6) 0.8163(4) 0.8364(4) 0.1083(19) Uani 1 1 d D . . . .
Si8 Si 0.6545(6) 0.4269(4) 0.8558(4) 0.1021(18) Uani 1 1 d D . . . .
Si9 Si 0.5224(5) 0.4721(4) 0.7452(4) 0.0999(17) Uani 1 1 d D . . . .
Si10 Si 0.6411(6) 0.3797(4) 0.6917(4) 0.1083(19) Uani 1 1 d D . . . .
Si11 Si 0.7036(6) 0.4976(4) 0.5896(4) 0.1003(17) Uani 1 1 d D . . . .
Si12 Si 0.8529(5) 0.5003(4) 0.6763(4) 0.0942(15) Uani 1 1 d D . . . .
Si13 Si 0.5768(5) 0.5944(4) 0.6374(3) 0.0899(15) Uani 1 1 d D . . . .
Si14 Si 0.7926(6) 0.3775(4) 0.7819(4) 0.1010(17) Uani 1 1 d . . . . .
Si15 Si 0.7967(6) 0.7158(4) 0.4418(3) 0.0978(17) Uani 1 1 d D . . . .
Si16 Si 0.6873(6) 0.8488(4) 0.4347(4) 0.1083(18) Uani 1 1 d D . . . .
Si17 Si 0.9580(6) 0.7656(4) 0.4685(4) 0.1034(17) Uani 1 1 d D . . . .
Si18 Si 0.8550(7) 0.9173(4) 0.4167(4) 0.116(2) Uani 1 1 d D . . . .
Si19 Si 0.8469(6) 0.9089(4) 0.5461(4) 0.0998(17) Uani 1 1 d D . . . .
Si20 Si 0.9486(5) 0.7588(3) 0.6015(4) 0.0880(14) Uani 1 1 d D . . . .
Si21 Si 0.6706(5) 0.8452(4) 0.5651(4) 0.0929(15) Uani 1 1 d D . . . .
O1 O 0.7975(11) 0.8298(8) 0.7224(8) 0.092(3) Uani 1 1 d . . . . .
O2 O 0.8891(14) 0.8032(9) 0.8277(9) 0.116(4) Uani 1 1 d . . . . .
O3 O 0.6919(14) 0.8607(9) 0.7991(10) 0.116(4) Uani 1 1 d . . . . .
O4 O 0.8422(15) 0.7126(10) 0.9350(9) 0.116(4) Uani 1 1 d . . . . .
O5 O 0.6609(15) 0.7765(10) 0.9065(10) 0.116(4) Uani 1 1 d . . . . .
O6 O 0.7096(15) 0.6466(10) 0.9716(9) 0.114(4) Uani 1 1 d . . . . .
O7 O 0.7976(16) 0.5812(10) 0.9071(9) 0.118(4) Uani 1 1 d . . . . .
O8 O 0.6174(16) 0.6409(11) 0.8780(10) 0.125(4) Uani 1 1 d . . . . .
O9 O 0.8755(13) 0.6912(9) 0.8364(9) 0.107(3) Uani 1 1 d . . . . .
O10 O 0.6331(14) 0.7703(10) 0.8026(10) 0.115(3) Uani 1 1 d . . . . .
O11 O 0.8314(12) 0.6162(8) 0.7829(8) 0.0932(19) Uani 1 1 d . . . . .
O12 O 0.6455(12) 0.6763(8) 0.7598(8) 0.0951(19) Uani 1 1 d . . . . .
O13 O 0.6821(13) 0.5008(8) 0.8373(8) 0.098(3) Uani 1 1 d . . . . .
O14 O 0.7455(13) 0.3791(8) 0.8367(9) 0.104(3) Uani 1 1 d . . . . .
O15 O 0.5595(13) 0.4366(9) 0.8166(9) 0.110(3) Uani 1 1 d . . . . .
O16 O 0.5505(13) 0.4243(9) 0.7138(9) 0.109(3) Uani 1 1 d . . . . .
O17 O 0.7324(13) 0.3592(9) 0.7402(8) 0.102(4) Uani 1 1 d . . . . .
O18 O 0.6688(14) 0.4236(9) 0.6259(9) 0.109(3) Uani 1 1 d . . . . .
O19 O 0.6215(12) 0.5554(9) 0.5964(8) 0.099(3) Uani 1 1 d . . . . .
O20 O 0.8011(12) 0.4954(9) 0.6209(9) 0.102(3) Uani 1 1 d . . . . .
O21 O 0.8081(12) 0.4531(8) 0.7421(8) 0.098(2) Uani 1 1 d . . . . .
O22 O 0.5680(12) 0.5412(9) 0.7097(8) 0.096(2) Uani 1 1 d . . . . .
O23 O 0.8275(11) 0.5750(8) 0.6731(8) 0.0891(18) Uani 1 1 d . . . . .
O24 O 0.6477(11) 0.6378(8) 0.6468(8) 0.0898(18) Uani 1 1 d . . . . .
O25 O 0.7702(12) 0.6706(8) 0.5109(8) 0.096(3) Uani 1 1 d . . . . .
O26 O 0.9083(13) 0.7283(9) 0.4429(8) 0.102(3) Uani 1 1 d . . . . .
O27 O 0.7244(14) 0.7882(9) 0.4162(8) 0.111(3) Uani 1 1 d . . . . .
O28 O 0.7487(15) 0.9032(9) 0.4099(8) 0.113(4) Uani 1 1 d . . . . .
O29 O 0.9318(14) 0.8445(9) 0.4331(9) 0.113(4) Uani 1 1 d . . . . .
O30 O 0.8643(12) 0.9364(9) 0.4706(9) 0.103(3) Uani 1 1 d . . . . .
O31 O 0.6887(12) 0.8180(8) 0.5122(8) 0.099(2) Uani 1 1 d . . . . .
O32 O 0.9241(12) 0.7457(8) 0.5408(8) 0.094(2) Uani 1 1 d . . . . .
O33 O 0.7402(12) 0.8968(8) 0.5596(9) 0.099(3) Uani 1 1 d . . . . .
O34 O 0.9192(11) 0.8388(8) 0.5838(8) 0.095(3) Uani 1 1 d . . . . .
O35 O 0.8782(10) 0.7189(7) 0.6546(8) 0.0859(18) Uani 1 1 d . . . . .
O36 O 0.6947(10) 0.7767(8) 0.6312(8) 0.0877(18) Uani 1 1 d . . . . .
C1 C 0.8321(18) 0.9379(12) 0.7463(12) 0.093(4) Uani 1 1 d D U . . .
C2 C 0.8121(19) 0.9855(11) 0.7799(11) 0.103(4) Uani 1 1 d D U . . .
C3 C 0.822(2) 1.0588(12) 0.7493(15) 0.120(7) Uani 1 1 d D U . . .
C4 C 0.869(2) 0.9534(15) 0.8417(12) 0.115(7) Uani 1 1 d D U . . .
C5 C 1.0301(12) 0.7107(16) 0.8944(15) 0.160(7) Uani 1 1 d D U . . .
C6 C 1.0691(16) 0.7641(16) 0.9056(14) 0.168(8) Uani 1 1 d D U . . .
C7 C 1.1749(14) 0.750(2) 0.9029(18) 0.179(9) Uani 1 1 d D U . . .
C8 C 1.043(2) 0.760(2) 0.9694(16) 0.184(9) Uani 1 1 d D U . . .
C9 C 0.704(3) 0.7317(16) 1.0282(11) 0.202(9) Uani 1 1 d D U . . .
C10 C 0.743(4) 0.7852(16) 1.0391(13) 0.215(9) Uani 1 1 d D U . . .
C11 C 0.746(4) 0.8539(14) 0.9854(15) 0.229(12) Uani 1 1 d D U . . .
C12 C 0.790(4) 0.767(2) 1.1021(13) 0.234(12) Uani 1 1 d D U . . .
C13 C 0.642(3) 0.5282(15) 0.9820(17) 0.173(9) Uani 1 1 d D U . . .
C14 C 0.690(2) 0.4936(19) 1.0403(13) 0.183(10) Uani 1 1 d D U . . .
C15 C 0.787(3) 0.467(2) 1.044(2) 0.210(13) Uani 1 1 d D U . . .
C16 C 0.644(3) 0.490(3) 1.0945(19) 0.218(13) Uani 1 1 d D U . . .
C17 C 0.4616(12) 0.723(2) 0.8042(12) 0.181(8) Uani 1 1 d D U . . .
C18 C 0.3818(17) 0.7299(17) 0.7636(15) 0.197(9) Uani 1 1 d D U . . .
C19 C 0.3103(15) 0.794(2) 0.7527(19) 0.192(10) Uani 1 1 d D U . . .
C20 C 0.418(2) 0.734(3) 0.7008(16) 0.217(11) Uani 1 1 d D U . . .
C21 C 0.9910(15) 0.5510(11) 0.8742(14) 0.137(5) Uani 1 1 d D U . . .
C22 C 0.985(2) 0.4758(11) 0.9017(14) 0.150(6) Uani 1 1 d D U . . .
C23 C 0.971(2) 0.4552(11) 0.8491(15) 0.155(8) Uani 1 1 d D U . . .
C24 C 1.075(2) 0.4330(11) 0.9394(17) 0.160(9) Uani 1 1 d D U . . .
C25 C 0.5082(13) 0.8628(15) 0.8319(16) 0.138(5) Uani 1 1 d D U . . .
C26 C 0.4868(14) 0.8901(13) 0.8814(14) 0.141(6) Uani 1 1 d D U . . .
C27 C 0.3836(14) 0.9253(17) 0.8732(18) 0.150(8) Uani 1 1 d D U . . .
C28 C 0.5469(18) 0.9427(17) 0.8715(19) 0.149(8) Uani 1 1 d D U . . .
C29 C 0.617(2) 0.3889(13) 0.9344(9) 0.116(4) Uani 1 1 d D U . . .
C30 C 0.574(2) 0.3257(12) 0.9580(13) 0.120(5) Uani 1 1 d D U . . .
C31 C 0.634(3) 0.2664(15) 0.9486(18) 0.144(8) Uani 1 1 d D U . . .
C32 C 0.554(3) 0.2979(17) 1.0268(13) 0.134(7) Uani 1 1 d D U . . .
C33 C 0.3918(12) 0.4997(14) 0.7423(18) 0.147(7) Uani 1 1 d D U . . .
C34 C 0.3310(13) 0.4546(13) 0.7710(19) 0.165(8) Uani 1 1 d D U . . .
C35 C 0.366(2) 0.3889(15) 0.816(2) 0.177(11) Uani 1 1 d D U . . .
C36 C 0.2349(19) 0.4752(17) 0.755(2) 0.178(12) Uani 1 1 d D U . . .
C37 C 0.611(2) 0.3047(12) 0.6873(16) 0.171(8) Uani 1 1 d D U . . .
C38 C 0.547(2) 0.2688(14) 0.7369(16) 0.195(9) Uani 1 1 d D U . . .
C39 C 0.4458(17) 0.3070(18) 0.715(3) 0.237(13) Uani 1 1 d D U . . .
C40 C 0.554(3) 0.1976(12) 0.738(2) 0.200(11) Uani 1 1 d D U . . .
C41 C 0.729(2) 0.5096(16) 0.5075(9) 0.126(5) Uani 1 1 d D U . . .
C42 C 0.6532(17) 0.4982(17) 0.4744(12) 0.134(6) Uani 1 1 d D U . . .
C43 C 0.566(2) 0.552(2) 0.4646(16) 0.153(8) Uani 1 1 d D U . . .
C44 C 0.686(2) 0.4988(19) 0.4132(14) 0.143(8) Uani 1 1 d D U . . .
C45 C 0.9818(12) 0.4661(14) 0.6790(13) 0.147(7) Uani 1 1 d D U . . .
C46 C 1.041(2) 0.4966(14) 0.6260(13) 0.160(8) Uani 1 1 d D U . . .
C47 C 1.034(3) 0.5717(14) 0.6095(18) 0.179(10) Uani 1 1 d D U . . .
C48 C 1.014(2) 0.488(2) 0.5695(13) 0.181(10) Uani 1 1 d D U . . .
C49 C 0.4618(12) 0.6458(11) 0.6001(10) 0.118(5) Uani 1 1 d D U . . .
C50 C 0.4589(16) 0.7170(12) 0.5491(11) 0.134(6) Uani 1 1 d D U . . .
C51 C 0.3545(16) 0.7508(14) 0.5356(13) 0.150(9) Uani 1 1 d D U . . .
C52 C 0.497(2) 0.7109(14) 0.4918(8) 0.144(8) Uani 1 1 d D U . . .
C53 C 0.907(2) 0.3168(16) 0.8032(18) 0.161(8) Uani 1 1 d D U . . .
C54 C 0.908(2) 0.2511(16) 0.8607(18) 0.175(9) Uani 1 1 d D U . . .
C55 C 0.855(3) 0.2109(19) 0.840(2) 0.188(11) Uani 1 1 d D U . . .
C56 C 1.006(2) 0.209(2) 0.878(2) 0.191(12) Uani 1 1 d D U . . .
C57 C 0.788(2) 0.6828(14) 0.3842(10) 0.134(6) Uani 1 1 d D U . . .
C58 C 0.777(2) 0.7257(15) 0.3152(11) 0.148(7) Uani 1 1 d D U . . .
C59 C 0.761(3) 0.6832(18) 0.2829(10) 0.163(8) Uani 1 1 d D U . . .
C60 C 0.867(3) 0.752(2) 0.2934(10) 0.171(9) Uani 1 1 d D U . . .
C61 C 0.5613(13) 0.8851(17) 0.4073(11) 0.133(6) Uani 1 1 d D U . . .
C62 C 0.5350(14) 0.8882(17) 0.3444(10) 0.138(6) Uani 1 1 d D U . . .
C63 C 0.601(2) 0.9211(19) 0.2938(12) 0.146(8) Uani 1 1 d D U . . .
C64 C 0.4318(16) 0.9198(18) 0.3248(13) 0.145(8) Uani 1 1 d D U . . .
C65 C 1.0852(12) 0.7330(17) 0.4649(11) 0.150(7) Uani 1 1 d D U . . .
C66 C 1.1240(17) 0.767(2) 0.4010(13) 0.160(7) Uani 1 1 d D U . . .
C67 C 1.094(2) 0.744(2) 0.3540(14) 0.178(9) Uani 1 1 d D U . . .
C68 C 1.2285(14) 0.765(2) 0.4035(15) 0.173(10) Uani 1 1 d D U . . .
C69 C 0.886(3) 0.9824(12) 0.3434(10) 0.169(8) Uani 1 1 d D U . . .
C70 C 0.824(3) 0.9989(12) 0.2866(9) 0.180(9) Uani 1 1 d D U . . .
C71 C 0.849(4) 0.9424(16) 0.2644(10) 0.197(10) Uani 1 1 d D U . . .
C72 C 0.837(3) 1.0662(14) 0.2349(10) 0.189(11) Uani 1 1 d D U . . .
C73 C 0.8672(17) 0.9747(10) 0.5713(14) 0.112(5) Uani 1 1 d D U . . .
C74 C 0.8204(14) 1.0436(10) 0.5402(17) 0.125(6) Uani 1 1 d D U . . .
C75 C 0.7212(17) 1.0513(13) 0.5418(19) 0.145(8) Uani 1 1 d D U . . .
C76 C 0.854(2) 1.0870(12) 0.5616(19) 0.146(8) Uani 1 1 d D U . . .
C77 C 1.0734(12) 0.7292(13) 0.6318(10) 0.141(7) Uani 1 1 d D U . . .
C78 C 1.0850(16) 0.7120(13) 0.6998(12) 0.151(7) Uani 1 1 d D U . . .
C79 C 1.1804(17) 0.6665(15) 0.7252(14) 0.167(10) Uani 1 1 d D U . . .
C80 C 1.074(2) 0.7749(16) 0.7111(15) 0.175(9) Uani 1 1 d D U . . .
C81 C 0.5526(13) 0.8989(16) 0.5612(13) 0.149(7) Uani 1 1 d D U . . .
C82 C 0.5107(15) 0.8900(17) 0.6229(14) 0.159(7) Uani 1 1 d D U . . .
C83 C 0.4060(13) 0.924(2) 0.6115(16) 0.159(9) Uani 1 1 d D U . . .
C84 C 0.5590(18) 0.923(2) 0.6540(16) 0.171(9) Uani 1 1 d D U . . .

loop_
_atom_site_aniso_label
_atom_site_aniso_U_11
_atom_site_aniso_U_22
_atom_site_aniso_U_33
_atom_site_aniso_U_23
_atom_site_aniso_U_13
_atom_site_aniso_U_12
U1 0.0736(5) 0.0584(6) 0.0547(6) -0.0206(5) -0.0094(4) -0.0111(4)
U2 0.0896(6) 0.0629(5) 0.0480(5) -0.0202(4) -0.0083(4) -0.0208(4)
U3 0.0756(5) 0.0576(5) 0.0509(5) -0.0168(4) -0.0108(4) -0.0139(4)
U4 0.090(2) 0.066(2) 0.074(2) -0.0232(19) 0.0044(16) -0.0280(16)
U5 0.089(2) 0.0617(18) 0.083(3) -0.0224(17) -0.0014(17) -0.0234(15)
U6 0.0678(17) 0.0656(19) 0.073(2) -0.0209(16) -0.0033(14) -0.0121(14)
Si1 0.118(4) 0.086(4) 0.079(4) -0.030(3) -0.002(3) -0.024(3)
Si2 0.123(5) 0.094(3) 0.083(4) -0.027(3) -0.022(3) -0.033(4)
Si3 0.165(5) 0.124(5) 0.086(5) -0.053(4) 0.006(3) -0.063(4)
Si4 0.184(6) 0.112(5) 0.089(5) -0.045(4) 0.010(3) -0.062(5)
Si5 0.122(4) 0.130(5) 0.101(4) -0.062(3) 0.012(3) -0.043(3)
Si6 0.140(4) 0.090(3) 0.082(3) -0.027(3) -0.024(3) -0.027(3)
Si7 0.129(5) 0.108(5) 0.105(4) -0.056(3) 0.016(3) -0.039(4)
Si8 0.132(5) 0.085(4) 0.087(5) -0.026(4) -0.014(3) -0.035(3)
Si9 0.101(4) 0.092(4) 0.099(4) -0.026(3) -0.011(3) -0.031(3)
Si10 0.139(5) 0.093(4) 0.101(4) -0.041(3) -0.014(3) -0.036(4)
Si11 0.114(4) 0.104(4) 0.087(5) -0.043(3) -0.011(3) -0.021(3)
Si12 0.105(3) 0.085(3) 0.088(4) -0.033(3) -0.015(3) -0.013(3)
Si13 0.096(3) 0.089(4) 0.081(3) -0.030(3) -0.012(3) -0.019(3)
Si14 0.124(5) 0.073(3) 0.092(4) -0.021(3) -0.023(3) -0.013(3)
Si15 0.133(4) 0.086(4) 0.068(4) -0.025(3) -0.011(3) -0.023(3)
Si16 0.129(5) 0.089(4) 0.084(3) -0.019(3) -0.033(3) -0.002(3)
Si17 0.115(5) 0.095(3) 0.093(4) -0.032(3) 0.006(3) -0.024(3)
Si18 0.144(5) 0.090(4) 0.093(5) -0.016(4) -0.009(4) -0.023(3)
Si19 0.111(4) 0.073(3) 0.107(4) -0.029(3) -0.018(4) -0.015(3)
Si20 0.093(3) 0.073(3) 0.090(4) -0.026(3) -0.005(3) -0.015(2)
Si21 0.097(3) 0.081(3) 0.088(3) -0.025(3) -0.015(3) -0.009(2)
O1 0.103(9) 0.083(4) 0.087(6) -0.033(4) -0.010(5) -0.015(5)
O2 0.141(7) 0.099(4) 0.101(7) -0.021(4) -0.032(6) -0.051(5)
O3 0.132(5) 0.091(8) 0.124(9) -0.046(6) 0.027(6) -0.025(5)
O4 0.155(6) 0.112(10) 0.094(6) -0.041(6) -0.006(6) -0.057(6)
O5 0.159(8) 0.105(7) 0.107(5) -0.056(5) 0.012(5) -0.049(7)
O6 0.160(11) 0.113(6) 0.082(9) -0.040(6) 0.008(7) -0.056(7)
O7 0.177(7) 0.103(9) 0.082(6) -0.037(6) -0.005(5) -0.045(6)
O8 0.169(8) 0.137(8) 0.094(4) -0.064(5) 0.012(5) -0.053(7)
O9 0.138(6) 0.093(4) 0.087(5) -0.029(4) -0.029(5) -0.028(4)
O10 0.131(6) 0.118(6) 0.113(8) -0.065(6) 0.004(6) -0.028(4)
O11 0.110(4) 0.088(5) 0.078(4) -0.027(3) -0.012(3) -0.026(4)
O12 0.110(4) 0.091(5) 0.085(4) -0.035(4) 0.000(3) -0.026(4)
O13 0.128(10) 0.088(4) 0.077(4) -0.025(4) -0.009(4) -0.037(5)
O14 0.137(7) 0.085(6) 0.088(6) -0.029(5) -0.024(5) -0.027(6)
O15 0.131(7) 0.096(8) 0.100(4) -0.026(4) -0.013(5) -0.044(6)
O16 0.120(7) 0.101(8) 0.105(8) -0.034(8) -0.012(6) -0.038(5)
O17 0.130(7) 0.086(8) 0.085(7) -0.029(6) -0.007(6) -0.027(6)
O18 0.136(10) 0.104(5) 0.091(5) -0.043(5) -0.020(5) -0.026(6)
O19 0.113(6) 0.101(6) 0.082(7) -0.037(6) -0.016(6) -0.019(5)
O20 0.112(6) 0.103(9) 0.098(6) -0.052(7) -0.011(5) -0.015(5)
O21 0.114(6) 0.078(3) 0.093(5) -0.026(3) -0.017(4) -0.016(3)
O22 0.109(4) 0.095(5) 0.084(4) -0.030(3) -0.007(4) -0.033(4)
O23 0.104(4) 0.081(3) 0.077(4) -0.026(3) -0.016(4) -0.018(3)
O24 0.097(4) 0.086(4) 0.080(4) -0.028(3) -0.011(4) -0.019(3)
O25 0.121(9) 0.086(5) 0.074(4) -0.023(4) -0.009(4) -0.023(6)
O26 0.128(5) 0.093(7) 0.079(7) -0.030(7) 0.011(5) -0.024(5)
O27 0.145(7) 0.094(4) 0.076(6) -0.020(4) -0.019(8) -0.013(5)
O28 0.149(6) 0.099(7) 0.072(7) -0.017(6) -0.028(6) -0.017(5)
O29 0.143(8) 0.095(4) 0.091(8) -0.027(4) 0.007(8) -0.027(4)
O30 0.095(8) 0.087(8) 0.108(4) -0.025(4) -0.014(5) -0.011(7)
O31 0.115(6) 0.086(5) 0.086(3) -0.026(3) -0.021(4) -0.017(5)
O32 0.111(5) 0.074(6) 0.089(4) -0.028(4) -0.003(4) -0.015(4)
O33 0.111(4) 0.079(6) 0.097(10) -0.029(6) -0.012(6) -0.014(4)
O34 0.103(6) 0.072(3) 0.105(8) -0.028(4) -0.014(6) -0.019(3)
O35 0.086(4) 0.071(5) 0.088(3) -0.022(3) -0.010(3) -0.010(3)
O36 0.084(4) 0.084(4) 0.087(3) -0.026(3) -0.015(3) -0.016(3)
C1 0.107(10) 0.091(5) 0.088(10) -0.044(5) -0.002(7) -0.020(6)
C2 0.125(11) 0.095(7) 0.098(11) -0.050(6) -0.003(8) -0.017(8)
C3 0.149(16) 0.095(7) 0.123(15) -0.054(8) 0.004(13) -0.023(9)
C4 0.140(15) 0.117(13) 0.101(11) -0.060(8) -0.009(10) -0.017(12)
C5 0.118(7) 0.196(16) 0.159(17) -0.063(13) -0.048(6) -0.027(8)
C6 0.128(9) 0.206(16) 0.169(17) -0.074(13) -0.042(9) -0.034(9)
C7 0.128(9) 0.22(2) 0.19(2) -0.080(18) -0.044(11) -0.039(11)
C8 0.163(17) 0.22(2) 0.176(18) -0.083(15) -0.033(13) -0.037(16)
C9 0.33(2) 0.24(2) 0.109(8) -0.121(13) 0.052(11) -0.110(17)
C10 0.35(2) 0.24(2) 0.127(11) -0.118(14) 0.043(13) -0.120(18)
C11 0.36(3) 0.24(2) 0.143(15) -0.110(15) 0.042(18) -0.12(2)
C12 0.37(3) 0.26(3) 0.138(12) -0.119(17) 0.030(16) -0.14(2)
C13 0.200(16) 0.118(12) 0.186(18) -0.025(9) 0.008(12) -0.087(13)
C14 0.200(17) 0.134(14) 0.189(18) -0.024(11) 0.005(12) -0.079(14)
C15 0.202(17) 0.16(2) 0.21(2) -0.015(18) 0.007(14) -0.070(16)
C16 0.23(2) 0.18(2) 0.185(19) -0.021(15) 0.003(14) -0.04(2)
C17 0.099(8) 0.26(2) 0.208(19) -0.119(16) 0.019(7) -0.033(7)
C18 0.120(10) 0.28(2) 0.213(19) -0.124(16) 0.004(9) -0.029(9)
C19 0.112(13) 0.28(2) 0.21(2) -0.130(18) -0.003(12) -0.032(12)
C20 0.143(18) 0.30(3) 0.21(2) -0.130(18) 0.000(12) -0.006(18)
C21 0.143(7) 0.112(8) 0.148(16) -0.046(10) -0.060(7) -0.009(8)
C22 0.163(10) 0.110(9) 0.160(16) -0.042(10) -0.055(9) -0.008(8)
C23 0.182(18) 0.100(13) 0.167(17) -0.041(12) -0.065(14) -0.011(13)
C24 0.170(13) 0.117(11) 0.168(19) -0.035(13) -0.065(13) -0.011(12)
C25 0.122(6) 0.136(12) 0.180(16) -0.089(10) 0.017(7) -0.027(6)
C26 0.124(9) 0.141(12) 0.184(16) -0.094(11) 0.019(9) -0.027(8)
C27 0.125(9) 0.156(16) 0.19(2) -0.096(15) 0.019(11) -0.022(9)
C28 0.135(13) 0.144(15) 0.20(2) -0.099(14) 0.014(14) -0.032(11)
C29 0.149(13) 0.106(10) 0.097(5) -0.029(6) -0.002(5) -0.064(9)
C30 0.156(13) 0.105(10) 0.105(9) -0.031(8) -0.001(8) -0.067(9)
C31 0.193(18) 0.104(11) 0.125(14) -0.027(12) 0.018(14) -0.058(12)
C32 0.167(18) 0.114(14) 0.110(10) -0.021(9) 0.010(9) -0.062(13)
C33 0.095(7) 0.130(13) 0.20(2) -0.043(13) -0.009(6) -0.027(6)
C34 0.107(8) 0.144(14) 0.21(2) -0.037(13) -0.006(9) -0.038(7)
C35 0.129(13) 0.140(15) 0.23(2) -0.034(15) -0.034(14) -0.054(10)
C36 0.102(8) 0.165(19) 0.22(3) -0.031(18) 0.003(12) -0.040(10)
C37 0.26(2) 0.142(11) 0.17(2) -0.094(12) 0.008(13) -0.100(13)
C38 0.26(2) 0.162(12) 0.19(2) -0.076(13) 0.014(15) -0.096(14)
C39 0.27(2) 0.200(17) 0.21(3) -0.05(2) 0.032(17) -0.073(17)
C40 0.28(3) 0.162(13) 0.18(3) -0.074(15) 0.03(2) -0.114(15)
C41 0.177(15) 0.131(14) 0.088(6) -0.058(7) -0.001(6) -0.039(11)
C42 0.175(15) 0.142(14) 0.098(8) -0.058(9) -0.006(8) -0.040(11)
C43 0.178(16) 0.158(17) 0.126(15) -0.062(14) -0.007(11) -0.031(13)
C44 0.186(19) 0.169(18) 0.102(10) -0.073(11) -0.006(10) -0.054(15)
C45 0.085(7) 0.133(13) 0.180(18) -0.036(13) -0.015(5) 0.006(7)
C46 0.097(10) 0.147(13) 0.185(18) -0.032(13) -0.007(7) 0.007(9)
C47 0.125(16) 0.143(14) 0.20(2) -0.025(15) 0.022(15) 0.003(11)
C48 0.114(16) 0.194(19) 0.182(19) -0.042(16) -0.009(11) 0.004(15)
C49 0.115(7) 0.107(10) 0.129(12) -0.050(8) -0.045(8) -0.004(6)
C50 0.140(9) 0.112(10) 0.135(12) -0.042(9) -0.045(10) -0.002(8)
C51 0.145(10) 0.117(14) 0.157(18) -0.040(12) -0.043(12) 0.009(10)
C52 0.157(15) 0.119(15) 0.139(13) -0.042(10) -0.031(12) -0.008(13)
C53 0.119(9) 0.113(9) 0.177(19) -0.004(12) -0.029(7) 0.020(8)
C54 0.137(11) 0.116(11) 0.188(19) 0.002(12) -0.025(10) 0.020(9)
C55 0.160(17) 0.113(13) 0.20(2) 0.009(15) -0.036(15) 0.010(12)
C56 0.138(12) 0.131(16) 0.20(2) 0.016(16) -0.027(13) 0.022(11)
C57 0.209(18) 0.123(11) 0.088(7) -0.050(10) 0.010(10) -0.060(11)
C58 0.226(18) 0.132(13) 0.091(8) -0.041(10) 0.014(10) -0.058(12)
C59 0.27(2) 0.144(16) 0.080(11) -0.040(12) -0.006(14) -0.054(16)
C60 0.235(19) 0.149(18) 0.119(15) -0.035(14) 0.027(14) -0.067(14)
C61 0.139(6) 0.130(14) 0.118(12) -0.047(11) -0.046(8) 0.001(6)
C62 0.147(9) 0.136(14) 0.121(12) -0.050(11) -0.048(8) -0.005(9)
C63 0.164(13) 0.147(18) 0.121(13) -0.055(13) -0.039(11) -0.013(13)
C64 0.150(10) 0.140(18) 0.136(16) -0.053(15) -0.056(10) -0.004(11)
C65 0.107(7) 0.185(15) 0.136(15) -0.055(13) 0.010(7) -0.006(7)
C66 0.121(9) 0.203(16) 0.137(15) -0.059(13) 0.014(8) -0.020(9)
C67 0.149(17) 0.23(2) 0.139(17) -0.067(16) 0.008(12) -0.029(15)
C68 0.123(10) 0.22(2) 0.143(19) -0.054(18) 0.015(10) -0.027(12)
C69 0.218(18) 0.120(10) 0.114(6) 0.002(9) 0.028(11) -0.035(12)
C70 0.230(19) 0.135(12) 0.120(9) -0.003(10) 0.020(12) -0.035(13)
C71 0.26(2) 0.153(14) 0.135(14) -0.020(14) 0.017(17) -0.038(17)
C72 0.24(2) 0.145(13) 0.119(12) 0.006(12) 0.016(15) -0.038(16)
C73 0.127(11) 0.073(6) 0.129(11) -0.035(9) -0.009(12) -0.022(7)
C74 0.136(11) 0.076(7) 0.146(13) -0.033(9) -0.008(12) -0.015(8)
C75 0.136(11) 0.091(12) 0.18(2) -0.029(14) -0.006(13) -0.013(8)
C76 0.169(16) 0.069(9) 0.180(19) -0.036(12) -0.038(15) -0.007(10)
C77 0.077(5) 0.129(12) 0.179(15) -0.026(12) -0.041(8) -0.014(6)
C78 0.093(8) 0.140(13) 0.180(15) -0.031(13) -0.044(9) -0.009(9)
C79 0.099(10) 0.159(16) 0.196(18) -0.031(16) -0.059(12) -0.006(11)
C80 0.139(16) 0.159(15) 0.202(19) -0.052(15) -0.044(16) -0.013(12)
C81 0.095(6) 0.136(13) 0.173(17) -0.046(10) -0.015(9) 0.028(7)
C82 0.110(9) 0.152(14) 0.176(17) -0.053(11) -0.011(9) 0.026(9)
C83 0.110(9) 0.163(19) 0.17(2) -0.058(16) -0.009(10) 0.028(10)
C84 0.123(15) 0.170(18) 0.19(2) -0.064(14) -0.025(14) 0.030(13)

loop_
_atom_type_symbol
_atom_type_description
_atom_type_scat_dispersion_real
_atom_type_scat_dispersion_imag
_atom_type_scat_source
C C 0.0181 0.0091 'International Tables Vol C Tables 4.2.6.8 and 6.1.1.4'
H H 0.0000 0.0000 'International Tables Vol C Tables 4.2.6.8 and 6.1.1.4'
O O 0.0492 0.0322 'International Tables Vol C Tables 4.2.6.8 and 6.1.1.4'
Si Si 0.2541 0.3302 'International Tables Vol C Tables 4.2.6.8 and 6.1.1.4'
U U -4.3638 13.4090 'International Tables Vol C Tables 4.2.6.8 and 6.1.1.4'

loop_
_exptl_crystal_face_index_h
_exptl_crystal_face_index_k
_exptl_crystal_face_index_l
_exptl_crystal_face_perp_dist
-1 -1 -2 0.1170
-1 2 -2 0.0950
-1 1 -2 0.0987
-2 -1 -2 0.1288
0 2 -1 0.0921
0 2 1 0.1091
1 2 1 0.1272
-8 5 4 0.1415
-5 11 6 0.1160
0 1 2 0.1196
1 2 2 0.1300
-1 0 2 0.1295
0 -1 2 0.1346
-2 -7 9 0.1430
3 -1 13 0.1212
7 5 12 0.1412
-1 -14 -2 0.1414
3 -11 0 0.1282
2 -2 1 0.1360
2 0 1 0.1573
-1 -14 -11 0.1246
1 -2 -2 0.1160
2 0 -1 0.1587
-2 -9 -15 0.1004
3 -4 -15 0.1007
2 1 -2 0.1331
0 0 -1 0.0875
1 1 -2 0.0971
-1 1 2 0.1253
-1 11 14 0.1038
-1 -3 12 0.1271
2 1 14 0.1125
6 7 13 0.1305
-3 4 -10 0.0877
0 1 -1 0.0872
1 2 0 0.1113

loop_
_geom_angle_atom_site_label_1
_geom_angle_atom_site_label_2
_geom_angle_atom_site_label_3
_geom_angle
_geom_angle_site_symmetry_1
_geom_angle_site_symmetry_3
_geom_angle_publ_flag
U2 U1 U3 60.01(2) . . ?
Si5 U1 U2 63.12(15) . . ?
Si5 U1 U3 109.26(13) . . ?
Si6 U1 U2 62.96(13) . . ?
Si6 U1 U3 109.87(14) . . ?
Si6 U1 Si5 75.4(2) . . ?
O1 U1 U2 166.2(5) . . ?
O1 U1 U3 133.4(5) . . ?
O1 U1 Si5 104.9(5) . . ?
O1 U1 Si6 108.7(5) . . ?
O1 U1 O9 77.6(6) . . ?
O1 U1 O11 136.2(6) . . ?
O1 U1 O12 130.8(6) . . ?
O1 U1 O35 105.8(6) . . ?
O1 U1 O36 102.8(6) . . ?
O9 U1 U2 93.5(3) . . ?
O9 U1 U3 136.4(4) . . ?
O9 U1 Si5 83.3(4) . . ?
O9 U1 Si6 31.1(4) . . ?
O11 U1 U2 38.6(4) . . ?
O11 U1 U3 81.9(4) . . ?
O11 U1 Si5 78.8(4) . . ?
O11 U1 Si6 28.6(4) . . ?
O11 U1 O9 59.2(5) . . ?
O11 U1 O12 66.8(6) . . ?
O12 U1 U2 39.0(4) . . ?
O12 U1 U3 83.3(4) . . ?
O12 U1 Si5 27.0(4) . . ?
O12 U1 Si6 76.8(4) . . ?
O12 U1 O9 97.1(5) . . ?
O35 U1 U2 86.8(4) . . ?
O35 U1 U3 43.8(4) . . ?
O35 U1 Si5 149.1(4) . . ?
O35 U1 Si6 98.0(4) . . ?
O35 U1 O9 106.8(6) . . ?
O35 U1 O11 81.8(6) . . ?
O35 U1 O12 122.2(6) . . ?
O36 U1 U2 85.8(4) . . ?
O36 U1 U3 44.1(4) . . ?
O36 U1 Si5 95.3(4) . . ?
O36 U1 Si6 148.4(4) . . ?
O36 U1 O9 178.6(6) . . ?
O36 U1 O11 120.6(5) . . ?
O36 U1 O12 81.6(6) . . ?
O36 U1 O35 74.4(6) . . ?
U1 U2 U3 60.19(2) . . ?
Si12 U2 U1 110.52(13) . . ?
Si12 U2 U3 63.24(13) . . ?
Si12 U2 Si13 75.43(18) . . ?
Si13 U2 U1 109.04(12) . . ?
Si13 U2 U3 63.00(13) . . ?
O11 U2 U1 43.0(4) . . ?
O11 U2 U3 84.8(4) . . ?
O11 U2 Si12 96.9(5) . . ?
O11 U2 Si13 147.1(4) . . ?
O11 U2 O12 73.9(6) . . ?
O11 U2 O21 106.6(5) . . ?
O11 U2 O22 175.2(5) . . ?
O11 U2 O23 82.3(6) . . ?
O11 U2 O24 120.0(6) . . ?
O12 U2 U1 43.5(4) . . ?
O12 U2 U3 86.3(4) . . ?
O12 U2 Si12 149.1(5) . . ?
O12 U2 Si13 96.2(4) . . ?
O12 U2 O21 178.8(6) . . ?
O12 U2 O22 102.3(6) . . ?
O12 U2 O23 122.9(6) . . ?
O12 U2 O24 82.5(6) . . ?
O13 U2 U1 131.6(4) . . ?
O13 U2 U3 168.3(4) . . ?
O13 U2 Si12 107.7(5) . . ?
O13 U2 Si13 108.5(5) . . ?
O13 U2 O11 104.3(6) . . ?
O13 U2 O12 103.2(7) . . ?
O13 U2 O21 77.8(6) . . ?
O13 U2 O22 79.3(6) . . ?
O13 U2 O23 133.1(6) . . ?
O13 U2 O24 134.9(6) . . ?
O21 U2 U1 136.3(3) . . ?
O21 U2 U3 92.6(4) . . ?
O21 U2 Si12 30.0(4) . . ?
O21 U2 Si13 82.9(3) . . ?
O22 U2 U1 132.3(3) . . ?
O22 U2 U3 92.1(4) . . ?
O22 U2 Si12 84.9(4) . . ?
O22 U2 Si13 29.3(4) . . ?
O22 U2 O21 77.1(5) . . ?
O23 U2 U1 84.7(4) . . ?
O23 U2 U3 39.7(4) . . ?
O23 U2 Si12 26.6(4) . . ?
O23 U2 Si13 77.1(4) . . ?
O23 U2 O21 56.3(5) . . ?
O23 U2 O22 97.7(5) . . ?
O23 U2 O24 66.0(5) . . ?
O24 U2 U1 82.9(4) . . ?
O24 U2 U3 38.6(4) . . ?
O24 U2 Si12 76.8(4) . . ?
O24 U2 Si13 27.3(4) . . ?
O24 U2 O21 96.3(5) . . ?
O24 U2 O22 56.0(5) . . ?
U2 U3 U1 59.80(3) . . ?
Si20 U3 U1 63.03(14) . . ?
Si20 U3 U2 110.22(13) . . ?
Si21 U3 U1 63.04(13) . . ?
Si21 U3 U2 108.85(14) . . ?
Si21 U3 Si20 75.01(17) . . ?
O23 U3 U1 86.1(4) . . ?
O23 U3 U2 42.3(4) . . ?
O23 U3 Si20 99.8(4) . . ?
O23 U3 Si21 147.9(4) . . ?
O23 U3 O31 174.9(6) . . ?
O23 U3 O32 109.7(5) . . ?
O23 U3 O35 84.2(5) . . ?
O23 U3 O36 119.3(6) . . ?
O24 U3 U1 85.1(4) . . ?
O24 U3 U2 42.4(4) . . ?
O24 U3 Si20 147.7(4) . . ?
O24 U3 Si21 96.2(4) . . ?
O24 U3 O23 71.0(6) . . ?
O24 U3 O31 104.5(5) . . ?
O24 U3 O32 176.7(5) . . ?
O24 U3 O35 119.6(6) . . ?
O24 U3 O36 81.3(5) . . ?
O25 U3 U1 168.7(4) . . ?
O25 U3 U2 131.2(4) . . ?
O25 U3 Si20 110.0(5) . . ?
O25 U3 Si21 107.2(5) . . ?
O25 U3 O23 104.3(6) . . ?
O25 U3 O24 102.3(6) . . ?
O25 U3 O31 78.8(6) . . ?
O25 U3 O32 80.7(6) . . ?
O25 U3 O35 137.5(6) . . ?
O25 U3 O36 134.4(6) . . ?
O31 U3 U1 91.1(4) . . ?
O31 U3 U2 132.7(4) . . ?
O31 U3 Si20 82.7(3) . . ?
O31 U3 Si21 28.5(4) . . ?
O32 U3 U1 91.8(3) . . ?
O32 U3 U2 136.1(3) . . ?
O32 U3 Si20 29.4(4) . . ?
O32 U3 Si21 81.6(3) . . ?
O32 U3 O31 74.6(5) . . ?
O35 U3 U1 37.8(4) . . ?
O35 U3 U2 82.6(4) . . ?
O35 U3 Si20 28.5(4) . . ?
O35 U3 Si21 76.8(3) . . ?
O35 U3 O31 96.2(5) . . ?
O35 U3 O32 57.7(5) . . ?
O35 U3 O36 64.3(5) . . ?
O36 U3 U1 37.5(3) . . ?
O36 U3 U2 81.4(4) . . ?
O36 U3 Si20 76.6(3) . . ?
O36 U3 Si21 28.7(4) . . ?
O36 U3 O31 56.8(5) . . ?
O36 U3 O32 95.7(5) . . ?
U5 U4 U6 60.26(10) . . ?
Si5 U4 U5 96.30(19) . . ?
Si5 U4 U6 121.5(2) . . ?
Si5 U4 O10 36.1(4) . . ?
Si5 U4 O35 151.2(4) . . ?
Si6 U4 U5 101.6(2) . . ?
Si6 U4 U6 132.6(3) . . ?
Si6 U4 Si5 102.7(3) . . ?
Si6 U4 O10 106.1(5) . . ?
Si6 U4 O35 105.9(4) . . ?
O9 U4 U5 139.6(4) . . ?
O9 U4 U6 128.8(5) . . ?
O9 U4 Si5 104.3(5) . . ?
O9 U4 Si6 40.3(4) . . ?
O9 U4 O10 84.3(6) . . ?
O9 U4 O35 99.6(6) . . ?
O10 U4 U5 128.8(4) . . ?
O10 U4 U6 119.4(5) . . ?
O10 U4 O35 133.8(5) . . ?
O11 U4 U5 63.0(6) . . ?
O11 U4 U6 98.5(6) . . ?
O11 U4 Si5 118.0(7) . . ?
O11 U4 Si6 40.9(6) . . ?
O11 U4 O9 76.6(7) . . ?
O11 U4 O10 141.4(8) . . ?
O11 U4 O12 106.6(8) . . ?
O11 U4 O35 82.9(7) . . ?
O12 U4 U5 63.3(6) . . ?
O12 U4 U6 94.7(6) . . ?
O12 U4 Si5 34.3(6) . . ?
O12 U4 Si6 116.7(6) . . ?
O12 U4 O9 136.0(8) . . ?
O12 U4 O10 65.9(7) . . ?
O12 U4 O35 124.4(7) . . ?
O35 U4 U5 74.9(3) . . ?
O35 U4 U6 30.5(3) . . ?
U4 U5 U6 60.01(10) . . ?
Si12 U5 U4 120.1(2) . . ?
Si12 U5 U6 101.9(2) . . ?
Si12 U5 O21 38.5(5) . . ?
Si12 U5 O22 115.2(5) . . ?
Si13 U5 U4 123.5(2) . . ?
Si13 U5 U6 99.2(2) . . ?
Si13 U5 Si12 115.3(3) . . ?
Si13 U5 O21 112.2(4) . . ?
Si13 U5 O22 38.8(4) . . ?
O21 U5 U4 117.5(4) . . ?
O21 U5 U6 137.0(4) . . ?
O22 U5 U4 117.0(4) . . ?
O22 U5 U6 132.4(4) . . ?
O22 U5 O21 88.9(6) . . ?
O23 U5 U4 86.8(6) . . ?
O23 U5 U6 65.8(6) . . ?
O23 U5 Si12 39.9(6) . . ?
O23 U5 Si13 135.2(7) . . ?
O23 U5 O21 71.2(7) . . ?
O23 U5 O22 154.6(7) . . ?
O24 U5 U4 88.9(6) . . ?
O24 U5 U6 60.8(6) . . ?
O24 U5 Si12 134.5(7) . . ?
O24 U5 Si13 41.5(6) . . ?
O24 U5 O21 152.8(7) . . ?
O24 U5 O22 71.9(7) . . ?
O24 U5 O23 120.1(9) . . ?
U4 U6 U5 59.73(10) . . ?
Si20 U6 U4 91.0(2) . . ?
Si20 U6 U5 120.19(19) . . ?
Si21 U6 U4 95.4(2) . . ?
Si21 U6 U5 120.6(2) . . ?
Si21 U6 Si20 112.4(3) . . ?
O31 U6 U4 131.7(5) . . ?
O31 U6 U5 119.5(4) . . ?
O31 U6 Si20 118.5(5) . . ?
O31 U6 Si21 39.8(5) . . ?
O31 U6 O32 96.4(6) . . ?
O32 U6 U4 126.9(4) . . ?
O32 U6 U5 120.3(4) . . ?
O32 U6 Si20 39.6(5) . . ?
O32 U6 Si21 117.4(4) . . ?
O35 U6 U4 51.4(5) . . ?
O35 U6 U5 86.6(5) . . ?
O35 U6 Si20 41.2(5) . . ?
O35 U6 Si21 120.6(5) . . ?
O35 U6 O31 152.3(6) . . ?
O35 U6 O32 75.6(7) . . ?
O36 U6 U4 53.8(5) . . ?
O36 U6 U5 85.9(5) . . ?
O36 U6 Si20 119.0(5) . . ?
O36 U6 Si21 43.5(5) . . ?
O36 U6 O31 78.1(7) . . ?
O36 U6 O32 151.3(6) . . ?
O36 U6 O35 96.1(7) . . ?
O1 Si1 O2 104.9(10) . . ?
O1 Si1 O3 100.8(10) . . ?
O1 Si1 C1 116.4(11) . . ?
O3 Si1 O2 113.8(11) . . ?
C1 Si1 O2 107.1(11) . . ?
C1 Si1 O3 113.5(11) . . ?
O2 Si2 O4 120.4(13) . . ?
O2 Si2 O9 104.9(11) . . ?
O2 Si2 C5 101.6(13) . . ?
O4 Si2 O9 107.8(10) . . ?
O4 Si2 C5 110.5(12) . . ?
O9 Si2 C5 111.3(11) . . ?
O4 Si3 O5 109.8(11) . . ?
O4 Si3 C9 121.1(14) . . ?
O5 Si3 C9 99.8(15) . . ?
O6 Si3 O4 108.8(12) . . ?
O6 Si3 O5 109.1(11) . . ?
O6 Si3 C9 107.7(12) . . ?
O6 Si4 C13 110.2(16) . . ?
O7 Si4 O6 109.3(11) . . ?
O7 Si4 O8 111.4(12) . . ?
O7 Si4 C13 118.2(16) . . ?
O8 Si4 O6 109.0(12) . . ?
O8 Si4 C13 98.1(15) . . ?
O8 Si5 U1 114.8(9) . . ?
O8 Si5 U4 99.0(9) . . ?
O8 Si5 O10 110.6(11) . . ?
O8 Si5 O12 109.5(11) . . ?
O8 Si5 C17 106.9(14) . . ?
O10 Si5 U1 60.8(7) . . ?
O10 Si5 U4 73.2(7) . . ?
O10 Si5 C17 107.5(15) . . ?
O12 Si5 U1 44.1(6) . . ?
O12 Si5 U4 38.6(6) . . ?
O12 Si5 O10 103.9(10) . . ?
O12 Si5 C17 118.4(10) . . ?
C17 Si5 U1 138.2(11) . . ?
C17 Si5 U4 151.5(9) . . ?
O7 Si6 U1 115.6(9) . . ?
O7 Si6 U4 103.4(9) . . ?
O7 Si6 O9 108.6(11) . . ?
O7 Si6 O11 113.1(10) . . ?
O7 Si6 C21 110.6(13) . . ?
O9 Si6 U1 58.1(6) . . ?
O9 Si6 U4 69.8(6) . . ?
O9 Si6 C21 111.1(10) . . ?
O11 Si6 U1 45.1(6) . . ?
O11 Si6 U4 38.8(6) . . ?
O11 Si6 O9 102.1(9) . . ?
O11 Si6 C21 111.1(11) . . ?
C21 Si6 U1 133.6(11) . . ?
C21 Si6 U4 143.0(11) . . ?
O3 Si7 O5 115.8(13) . . ?
O3 Si7 O10 101.1(13) . . ?
O3 Si7 C25 112.0(14) . . ?
O5 Si7 C25 106.6(14) . . ?
O10 Si7 O5 113.4(12) . . ?
O10 Si7 C25 107.8(11) . . ?
O13 Si8 O14 106.8(10) . . ?
O13 Si8 C29 113.6(11) . . ?
O14 Si8 C29 115.9(13) . . ?
O15 Si8 O13 109.5(10) . . ?
O15 Si8 O14 110.0(10) . . ?
O15 Si8 C29 100.8(12) . . ?
O15 Si9 O22 107.9(9) . . ?
O15 Si9 C33 108.4(15) . . ?
O16 Si9 O15 111.2(11) . . ?
O16 Si9 O22 110.1(11) . . ?
O16 Si9 C33 111.1(15) . . ?
O22 Si9 C33 108.0(11) . . ?
O16 Si10 C37 112.3(10) . . ?
O17 Si10 O16 108.2(10) . . ?
O17 Si10 C37 112.2(13) . . ?
O18 Si10 O16 110.3(11) . . ?
O18 Si10 O17 107.9(11) . . ?
O18 Si10 C37 105.9(13) . . ?
O18 Si11 C41 107.9(12) . . ?
O19 Si11 O18 106.8(10) . . ?
O19 Si11 C41 115.3(12) . . ?
O20 Si11 O18 110.5(10) . . ?
O20 Si11 O19 110.1(9) . . ?
O20 Si11 C41 106.2(12) . . ?
O20 Si12 U2 115.4(7) . . ?
O20 Si12 U5 94.5(7) . . ?
O20 Si12 O21 107.4(10) . . ?
O20 Si12 C45 110.3(12) . . ?
O21 Si12 U2 61.2(6) . . ?
O21 Si12 U5 76.4(7) . . ?
O21 Si12 C45 109.1(11) . . ?
O23 Si12 U2 43.8(7) . . ?
O23 Si12 U5 39.0(6) . . ?
O23 Si12 O20 111.3(9) . . ?
O23 Si12 O21 104.2(10) . . ?
O23 Si12 C45 114.1(12) . . ?
C45 Si12 U2 134.0(10) . . ?
C45 Si12 U5 150.6(10) . . ?
O19 Si13 U2 115.3(7) . . ?
O19 Si13 U5 95.2(7) . . ?
O19 Si13 O22 111.5(10) . . ?
O19 Si13 O24 111.2(10) . . ?
O19 Si13 C49 107.2(10) . . ?
O22 Si13 U2 57.6(6) . . ?
O22 Si13 U5 74.2(6) . . ?
O22 Si13 C49 112.3(10) . . ?
O24 Si13 U2 44.1(6) . . ?
O24 Si13 U5 38.6(6) . . ?
O24 Si13 O22 100.5(9) . . ?
O24 Si13 C49 114.2(10) . . ?
C49 Si13 U2 137.0(9) . . ?
C49 Si13 U5 151.2(9) . . ?
O14 Si14 O17 113.3(11) . . ?
O14 Si14 O21 105.5(11) . . ?
O14 Si14 C53 111.3(16) . . ?
O17 Si14 O21 107.4(10) . . ?
O17 Si14 C53 108.7(17) . . ?
O21 Si14 C53 110.5(13) . . ?
O25 Si15 O26 109.4(10) . . ?
O25 Si15 O27 108.3(11) . . ?
O25 Si15 C57 116.6(10) . . ?
O26 Si15 C57 107.8(12) . . ?
O27 Si15 O26 109.6(10) . . ?
O27 Si15 C57 104.9(13) . . ?
O27 Si16 O31 108.3(10) . . ?
O27 Si16 C61 109.3(13) . . ?
O28 Si16 O27 111.8(13) . . ?
O28 Si16 O31 108.8(10) . . ?
O28 Si16 C61 112.1(13) . . ?
O31 Si16 C61 106.2(11) . . ?
O26 Si17 O29 114.0(12) . . ?
O26 Si17 O32 106.3(10) . . ?
O26 Si17 C65 105.0(13) . . ?
O29 Si17 O32 107.2(10) . . ?
O29 Si17 C65 111.7(14) . . ?
O32 Si17 C65 112.7(11) . . ?
O28 Si18 O29 107.6(11) . . ?
O28 Si18 C69 110.6(13) . . ?
O29 Si18 C69 108.8(14) . . ?
O30 Si18 O28 112.4(12) . . ?
O30 Si18 O29 106.2(11) . . ?
O30 Si18 C69 111.0(12) . . ?
O30 Si19 C73 108.0(12) . . ?
O33 Si19 O30 110.2(10) . . ?
O33 Si19 C73 109.8(12) . . ?
O34 Si19 O30 110.1(10) . . ?
O34 Si19 O33 109.4(9) . . ?
O34 Si19 C73 109.4(10) . . ?
O32 Si20 U3 57.7(6) . . ?
O32 Si20 U6 64.9(6) . . ?
O32 Si20 O35 103.9(9) . . ?
O32 Si20 C77 116.4(10) . . ?
O34 Si20 U3 115.0(6) . . ?
O34 Si20 U6 95.6(6) . . ?
O34 Si20 O32 108.4(9) . . ?
O34 Si20 O35 108.7(10) . . ?
O34 Si20 C77 108.3(10) . . ?
O35 Si20 U3 46.7(6) . . ?
O35 Si20 U6 47.5(6) . . ?
O35 Si20 C77 110.9(10) . . ?
C77 Si20 U3 135.8(9) . . ?
C77 Si20 U6 153.1(9) . . ?
O31 Si21 U3 58.4(6) . . ?
O31 Si21 U6 66.0(6) . . ?
O31 Si21 O33 111.1(10) . . ?
O31 Si21 O36 105.1(9) . . ?
O31 Si21 C81 115.6(10) . . ?
O33 Si21 U3 117.0(7) . . ?
O33 Si21 U6 99.1(7) . . ?
O33 Si21 O36 109.6(9) . . ?
O33 Si21 C81 101.9(12) . . ?
O36 Si21 U3 47.5(6) . . ?
O36 Si21 U6 47.6(6) . . ?
O36 Si21 C81 113.5(12) . . ?
C81 Si21 U3 140.3(11) . . ?
C81 Si21 U6 156.1(11) . . ?
Si1 O1 U1 138.5(11) . . ?
Si2 O2 Si1 135.9(12) . . ?
Si7 O3 Si1 142.6(14) . . ?
Si2 O4 Si3 143.4(14) . . ?
Si7 O5 Si3 146.6(15) . . ?
Si3 O6 Si4 139.8(14) . . ?
Si4 O7 Si6 146.1(15) . . ?
Si5 O8 Si4 146.3(15) . . ?
Si2 O9 U1 130.1(9) . . ?
Si2 O9 U4 146.0(11) . . ?
Si2 O9 Si6 137.8(12) . . ?
Si6 O9 U1 90.8(7) . . ?
Si6 O9 U4 69.9(6) . . ?
Si5 O10 U4 70.7(7) . . ?
Si7 O10 U4 139.3(11) . . ?
Si7 O10 Si5 138.9(14) . . ?
U2 O11 U1 98.4(6) . . ?
U4 O11 Si6 100.3(10) . . ?
Si6 O11 U1 106.2(8) . . ?
Si6 O11 U2 134.0(10) . . ?
U2 O12 U1 97.5(6) . . ?
Si5 O12 U1 108.9(8) . . ?
Si5 O12 U2 138.0(10) . . ?
Si5 O12 U4 107.0(9) . . ?
Si8 O13 U2 134.4(10) . . ?
Si14 O14 Si8 139.6(13) . . ?
Si9 O15 Si8 137.3(13) . . ?
Si9 O16 Si10 145.4(12) . . ?
Si14 O17 Si10 150.1(13) . . ?
Si10 O18 Si11 137.6(12) . . ?
Si13 O19 Si11 147.8(12) . . ?
Si12 O20 Si11 147.8(13) . . ?
Si12 O21 U2 88.9(7) . . ?
Si12 O21 U5 65.1(6) . . ?
Si14 O21 U2 128.3(10) . . ?
Si14 O21 U5 143.8(10) . . ?
Si14 O21 Si12 141.7(13) . . ?
Si9 O22 U2 127.9(9) . . ?
Si9 O22 U5 141.8(10) . . ?
Si13 O22 U2 93.1(7) . . ?
Si13 O22 U5 67.0(6) . . ?
Si13 O22 Si9 135.8(11) . . ?
U3 O23 U2 98.0(6) . . ?
U5 O23 Si12 101.2(9) . . ?
Si12 O23 U2 109.6(9) . . ?
Si12 O23 U3 136.7(10) . . ?
U3 O24 U2 98.9(5) . . ?
U5 O24 Si13 99.9(9) . . ?
Si13 O24 U2 108.6(8) . . ?
Si13 O24 U3 137.5(10) . . ?
Si15 O25 U3 132.2(10) . . ?
Si17 O26 Si15 136.0(13) . . ?
Si16 O27 Si15 140.0(13) . . ?
Si16 O28 Si18 143.3(13) . . ?
Si17 O29 Si18 149.7(14) . . ?
Si18 O30 Si19 140.4(12) . . ?
Si16 O31 U3 126.6(9) . . ?
Si16 O31 U6 138.3(11) . . ?
Si21 O31 U3 93.1(8) . . ?
Si21 O31 U6 74.1(7) . . ?
Si21 O31 Si16 139.2(12) . . ?
Si17 O32 U3 128.4(9) . . ?
Si17 O32 U6 139.0(10) . . ?
Si20 O32 U3 92.9(8) . . ?
Si20 O32 U6 75.5(7) . . ?
Si20 O32 Si17 138.4(11) . . ?
Si19 O33 Si21 143.6(12) . . ?
Si20 O34 Si19 147.0(11) . . ?
U1 O35 U3 98.5(5) . . ?
U6 O35 U4 98.0(6) . . ?
Si20 O35 U1 138.8(9) . . ?
Si20 O35 U3 104.8(8) . . ?
Si20 O35 U4 158.4(9) . . ?
Si20 O35 U6 91.2(8) . . ?
U1 O36 U3 98.4(6) . . ?
Si21 O36 U1 139.8(9) . . ?
Si21 O36 U3 103.8(8) . . ?
Si21 O36 U6 88.9(9) . . ?
C2 C1 Si1 124.2(19) . . ?
C3 C2 C1 123(2) . . ?
C3 C2 C4 107(2) . . ?
C4 C2 C1 110(2) . . ?
C6 C5 Si2 115.8(16) . . ?
C7 C6 C5 109.0(15) . . ?
C7 C6 C8 109.4(14) . . ?
C8 C6 C5 108.9(15) . . ?
C10 C9 Si3 121(2) . . ?
C9 C10 C11 120.2(6) . . ?
C9 C10 C12 119.7(6) . . ?
C11 C10 C12 119.7(7) . . ?
C14 C13 Si4 108(2) . . ?
C15 C14 C13 119.8(6) . . ?
C16 C14 C13 120.0(7) . . ?
C16 C14 C15 120.0(7) . . ?
C18 C17 Si5 140.1(13) . . ?
C17 C18 C19 110.2(16) . . ?
C17 C18 C20 109.3(15) . . ?
C19 C18 C20 108.3(16) . . ?
C22 C21 Si6 111.7(15) . . ?
C21 C22 C23 109.4(17) . . ?
C24 C22 C21 109.9(17) . . ?
C24 C22 C23 109.9(18) . . ?
C26 C25 Si7 114.2(16) . . ?
C25 C26 C27 108.4(12) . . ?
C28 C26 C25 108.6(12) . . ?
C28 C26 C27 108.6(12) . . ?
C30 C29 Si8 122.2(18) . . ?
C29 C30 C31 114(2) . . ?
C29 C30 C32 115(2) . . ?
C31 C30 C32 106(3) . . ?
C34 C33 Si9 123.4(16) . . ?
C35 C34 C33 120.2(6) . . ?
C35 C34 C36 120.0(6) . . ?
C36 C34 C33 119.8(6) . . ?
C38 C37 Si10 115.0(17) . . ?
C37 C38 C39 107.8(16) . . ?
C37 C38 C40 106.9(16) . . ?
C39 C38 C40 106.7(15) . . ?
C42 C41 Si11 114.6(17) . . ?
C41 C42 C43 110.1(16) . . ?
C44 C42 C41 110.6(16) . . ?
C44 C42 C43 110.3(16) . . ?
C46 C45 Si12 122(2) . . ?
C45 C46 C47 110.7(16) . . ?
C45 C46 C48 111.4(16) . . ?
C48 C46 C47 109.4(16) . . ?
C50 C49 Si13 118.2(14) . . ?
C49 C50 C51 105.8(15) . . ?
C52 C50 C49 108.8(16) . . ?
C52 C50 C51 107.9(16) . . ?
C54 C53 Si14 115(2) . . ?
C55 C54 C53 105(3) . . ?
C55 C54 C56 105(4) . . ?
C56 C54 C53 111(3) . . ?
C58 C57 Si15 124.4(16) . . ?
C57 C58 C60 108.0(17) . . ?
C59 C58 C57 109.6(17) . . ?
C59 C58 C60 108.7(18) . . ?
C62 C61 Si16 115.9(14) . . ?
C61 C62 C63 112.8(14) . . ?
C61 C62 C64 112.7(14) . . ?
C64 C62 C63 112.5(14) . . ?
C66 C65 Si17 113.7(16) . . ?
C67 C66 C65 113.6(18) . . ?
C67 C66 C68 113.8(18) . . ?
C68 C66 C65 113.0(17) . . ?
C70 C69 Si18 115.7(16) . . ?
C69 C70 C71 109.8(18) . . ?
C69 C70 C72 109.6(17) . . ?
C71 C70 C72 109.7(17) . . ?
C74 C73 Si19 121.0(17) . . ?
C73 C74 C75 112.4(17) . . ?
C73 C74 C76 112.3(17) . . ?
C75 C74 C76 111.8(17) . . ?
C78 C77 Si20 113.8(14) . . ?
C77 C78 C79 109.9(14) . . ?
C80 C78 C77 111.4(15) . . ?
C80 C78 C79 110.2(13) . . ?
C82 C81 Si21 115.8(15) . . ?
C81 C82 C83 108.6(17) . . ?
C84 C82 C81 110.6(18) . . ?
C84 C82 C83 109.0(17) . . ?

loop_
_geom_bond_atom_site_label_1
_geom_bond_atom_site_label_2
_geom_bond_distance
_geom_bond_site_symmetry_2
_geom_bond_publ_flag
U1 U2 3.6347(13) . ?
U1 U3 3.6493(12) . ?
U1 Si5 3.431(9) . ?
U1 Si6 3.393(8) . ?
U1 O1 2.125(16) . ?
U1 O9 2.881(17) . ?
U1 O11 2.504(16) . ?
U1 O12 2.522(17) . ?
U1 O35 2.261(17) . ?
U1 O36 2.245(15) . ?
U2 U3 3.6426(13) . ?
U2 Si12 3.371(8) . ?
U2 Si13 3.388(7) . ?
U2 O11 2.292(15) . ?
U2 O12 2.309(17) . ?
U2 O13 2.159(17) . ?
U2 O21 2.954(17) . ?
U2 O22 2.865(16) . ?
U2 O23 2.475(18) . ?
U2 O24 2.489(16) . ?
U3 Si20 3.389(7) . ?
U3 Si21 3.381(7) . ?
U3 O23 2.349(16) . ?
U3 O24 2.301(16) . ?
U3 O25 2.227(17) . ?
U3 O31 2.884(17) . ?
U3 O32 2.868(17) . ?
U3 O35 2.551(15) . ?
U3 O36 2.568(17) . ?
U4 U5 3.635(5) . ?
U4 U6 3.645(5) . ?
U4 Si5 2.794(9) . ?
U4 Si6 2.544(8) . ?
U4 O9 2.542(17) . ?
U4 O10 2.84(2) . ?
U4 O11 1.622(17) . ?
U4 O12 1.824(17) . ?
U4 O35 2.879(18) . ?
U5 U6 3.654(5) . ?
U5 Si12 2.456(8) . ?
U5 Si13 2.439(7) . ?
U5 O21 2.631(17) . ?
U5 O22 2.548(17) . ?
U5 O23 1.574(17) . ?
U5 O24 1.544(16) . ?
U6 Si20 2.535(7) . ?
U6 Si21 2.425(8) . ?
U6 O31 2.303(17) . ?
U6 O32 2.372(18) . ?
U6 O35 1.870(15) . ?
U6 O36 1.790(18) . ?
Si1 O1 1.637(18) . ?
Si1 O2 1.77(2) . ?
Si1 O3 1.71(2) . ?
Si1 C1 1.71(3) . ?
Si2 O2 1.490(19) . ?
Si2 O4 1.61(2) . ?
Si2 O9 1.622(18) . ?
Si2 C5 1.899(16) . ?
Si3 O4 1.65(2) . ?
Si3 O5 1.69(2) . ?
Si3 O6 1.53(2) . ?
Si3 C9 1.868(18) . ?
Si4 O6 1.69(2) . ?
Si4 O7 1.59(2) . ?
Si4 O8 1.67(2) . ?
Si4 C13 1.870(18) . ?
Si5 O8 1.59(2) . ?
Si5 O10 1.75(2) . ?
Si5 O12 1.65(2) . ?
Si5 C17 1.865(16) . ?
Si6 O7 1.66(2) . ?
Si6 O9 1.754(19) . ?
Si6 O11 1.693(18) . ?
Si6 C21 1.915(17) . ?
Si7 O3 1.45(2) . ?
Si7 O5 1.57(2) . ?
Si7 O10 1.55(2) . ?
Si7 C25 1.886(17) . ?
Si8 O13 1.652(17) . ?
Si8 O14 1.71(2) . ?
Si8 O15 1.648(19) . ?
Si8 C29 1.827(17) . ?
Si9 O15 1.62(2) . ?
Si9 O16 1.53(2) . ?
Si9 O22 1.680(18) . ?
Si9 C33 1.893(17) . ?
Si10 O16 1.70(2) . ?
Si10 O17 1.679(19) . ?
Si10 O18 1.56(2) . ?
Si10 C37 1.858(16) . ?
Si11 O18 1.69(2) . ?
Si11 O19 1.64(2) . ?
Si11 O20 1.632(18) . ?
Si11 C41 1.905(17) . ?
Si12 O20 1.614(18) . ?
Si12 O21 1.68(2) . ?
Si12 O23 1.604(17) . ?
Si12 C45 1.893(17) . ?
Si13 O19 1.61(2) . ?
Si13 O22 1.661(19) . ?
Si13 O24 1.640(17) . ?
Si13 C49 1.868(15) . ?
Si14 O14 1.47(2) . ?
Si14 O17 1.589(19) . ?
Si14 O21 1.613(18) . ?
Si14 C53 1.87(3) . ?
Si15 O25 1.622(19) . ?
Si15 O26 1.72(2) . ?
Si15 O27 1.63(2) . ?
Si15 C57 1.837(16) . ?
Si16 O27 1.59(2) . ?
Si16 O28 1.56(2) . ?
Si16 O31 1.69(2) . ?
Si16 C61 1.895(16) . ?
Si17 O26 1.52(2) . ?
Si17 O29 1.58(2) . ?
Si17 O32 1.68(2) . ?
Si17 C65 1.881(17) . ?
Si18 O28 1.68(2) . ?
Si18 O29 1.69(2) . ?
Si18 O30 1.54(2) . ?
Si18 C69 1.863(17) . ?
Si19 O30 1.68(2) . ?
Si19 O33 1.641(19) . ?
Si19 O34 1.625(17) . ?
Si19 C73 1.887(16) . ?
Si20 O32 1.668(19) . ?
Si20 O34 1.624(17) . ?
Si20 O35 1.671(18) . ?
Si20 C77 1.890(15) . ?
Si21 O31 1.61(2) . ?
Si21 O33 1.651(18) . ?
Si21 O36 1.670(17) . ?
Si21 C81 1.885(16) . ?
C1 C2 1.562(18) . ?
C2 C3 1.523(18) . ?
C2 C4 1.545(18) . ?
C5 C6 1.543(19) . ?
C6 C7 1.530(18) . ?
C6 C8 1.535(19) . ?
C9 C10 1.544(12) . ?
C10 C11 1.545(12) . ?
C10 C12 1.547(12) . ?
C13 C14 1.43(3) . ?
C14 C15 1.43(3) . ?
C14 C16 1.42(3) . ?
C17 C18 1.506(19) . ?
C18 C19 1.526(19) . ?
C18 C20 1.546(19) . ?
C21 C22 1.546(19) . ?
C22 C23 1.549(19) . ?
C22 C24 1.533(18) . ?
C25 C26 1.543(11) . ?
C26 C27 1.545(11) . ?
C26 C28 1.542(11) . ?
C29 C30 1.534(18) . ?
C30 C31 1.536(19) . ?
C30 C32 1.544(19) . ?
C33 C34 1.42(2) . ?
C34 C35 1.41(2) . ?
C34 C36 1.42(2) . ?
C37 C38 1.538(19) . ?
C38 C39 1.546(19) . ?
C38 C40 1.561(19) . ?
C41 C42 1.52(2) . ?
C42 C43 1.52(2) . ?
C42 C44 1.52(2) . ?
C45 C46 1.505(19) . ?
C46 C47 1.537(19) . ?
C46 C48 1.531(19) . ?
C49 C50 1.542(18) . ?
C50 C51 1.554(18) . ?
C50 C52 1.512(19) . ?
C53 C54 1.537(19) . ?
C54 C55 1.52(2) . ?
C54 C56 1.530(19) . ?
C57 C58 1.525(19) . ?
C58 C59 1.507(18) . ?
C58 C60 1.543(19) . ?
C61 C62 1.545(13) . ?
C62 C63 1.547(13) . ?
C62 C64 1.546(14) . ?
C65 C66 1.542(19) . ?
C66 C67 1.531(19) . ?
C66 C68 1.534(18) . ?
C69 C70 1.541(10) . ?
C70 C71 1.542(10) . ?
C70 C72 1.542(10) . ?
C73 C74 1.44(2) . ?
C74 C75 1.44(2) . ?
C74 C76 1.44(2) . ?
C77 C78 1.522(19) . ?
C78 C79 1.539(17) . ?
C78 C80 1.518(18) . ?
C81 C82 1.531(19) . ?
C82 C83 1.555(18) . ?
C82 C84 1.527(19) . ?

loop_
_geom_torsion_atom_site_label_1
_geom_torsion_atom_site_label_2
_geom_torsion_atom_site_label_3
_geom_torsion_atom_site_label_4
_geom_torsion
_geom_torsion_site_symmetry_1
_geom_torsion_site_symmetry_2
_geom_torsion_site_symmetry_3
_geom_torsion_site_symmetry_4
_geom_torsion_publ_flag
U1 Si5 O8 Si4 23(3) . . . . ?
U1 Si5 O10 Si7 -159(2) . . . . ?
U1 Si5 O12 U2 125.8(17) . . . . ?
U1 Si5 C17 C18 51(5) . . . . ?
U1 Si6 O7 Si4 -20(3) . . . . ?
U1 Si6 O9 Si2 167(2) . . . . ?
U1 Si6 O11 U2 -119.6(16) . . . . ?
U2 Si12 O20 Si11 -20(3) . . . . ?
U2 Si12 O21 Si14 167(2) . . . . ?
U2 Si12 O23 U3 -126.4(16) . . . . ?
U2 Si12 C45 C46 -113.6(18) . . . . ?
U2 Si13 O19 Si11 16(3) . . . . ?
U2 Si13 O22 Si9 -160(2) . . . . ?
U2 Si13 O24 U3 127.5(17) . . . . ?
U2 Si13 C49 C50 84(2) . . . . ?
U3 Si20 O32 Si17 172.8(19) . . . . ?
U3 Si20 O34 Si19 -27(3) . . . . ?
U3 Si20 O35 U1 -122.2(15) . . . . ?
U3 Si20 C77 C78 -83.5(18) . . . . ?
U3 Si21 O31 Si16 -168(2) . . . . ?
U3 Si21 O33 Si19 23(2) . . . . ?
U3 Si21 O36 U1 121.6(17) . . . . ?
U3 Si21 C81 C82 73(2) . . . . ?
U4 U5 O23 Si12 148.4(8) . . . . ?
U4 U5 O24 Si13 -148.7(8) . . . . ?
U4 U6 O35 Si20 -160.5(9) . . . . ?
U4 U6 O36 Si21 160.3(9) . . . . ?
U4 Si5 O8 Si4 32(3) . . . . ?
U4 Si5 O10 Si7 -145(2) . . . . ?
U4 Si5 C17 C18 30(6) . . . . ?
U4 Si6 O7 Si4 -30(2) . . . . ?
U4 Si6 O9 Si2 156(2) . . . . ?
U5 U4 O11 Si6 -159.0(10) . . . . ?
U5 U4 O12 Si5 162.6(11) . . . . ?
U5 U6 O35 U4 -53.2(4) . . . . ?
U5 U6 O35 Si20 146.3(6) . . . . ?
U5 U6 O36 Si21 -144.8(6) . . . . ?
U5 Si12 O20 Si11 -32(2) . . . . ?
U5 Si12 O21 Si14 147.9(18) . . . . ?
U5 Si12 C45 C46 -85(3) . . . . ?
U5 Si13 O19 Si11 28(2) . . . . ?
U5 Si13 O22 Si9 -142.0(17) . . . . ?
U5 Si13 C49 C50 53(3) . . . . ?
U6 U4 O11 Si6 150.7(7) . . . . ?
U6 U4 O12 Si5 -144.1(8) . . . . ?
U6 U5 O23 Si12 -153.1(10) . . . . ?
U6 U5 O24 Si13 155.4(11) . . . . ?
U6 Si20 O32 Si17 151.9(18) . . . . ?
U6 Si20 O34 Si19 -31(2) . . . . ?
U6 Si20 O35 U4 -116(2) . . . . ?
U6 Si20 C77 C78 -67(2) . . . . ?
U6 Si21 O31 Si16 -149.1(19) . . . . ?
U6 Si21 O33 Si19 27(2) . . . . ?
U6 Si21 C81 C82 56(3) . . . . ?
Si1 C1 C2 C3 -167(2) . . . . ?
Si1 C1 C2 C4 66(3) . . . . ?
Si2 C5 C6 C7 -164(2) . . . . ?
Si2 C5 C6 C8 77(2) . . . . ?
Si3 C9 C10 C11 44(6) . . . . ?
Si3 C9 C10 C12 -129(4) . . . . ?
Si4 C13 C14 C15 -57(5) . . . . ?
Si4 C13 C14 C16 119(4) . . . . ?
Si5 U4 O11 Si6 -76.6(9) . . . . ?
Si5 C17 C18 C19 -138(4) . . . . ?
Si5 C17 C18 C20 -19(5) . . . . ?
Si6 U4 O12 Si5 72.7(10) . . . . ?
Si6 C21 C22 C23 79(3) . . . . ?
Si6 C21 C22 C24 -160(2) . . . . ?
Si7 C25 C26 C27 -179(2) . . . . ?
Si7 C25 C26 C28 64(3) . . . . ?
Si8 C29 C30 C31 54(4) . . . . ?
Si8 C29 C30 C32 176(2) . . . . ?
Si9 C33 C34 C35 15(7) . . . . ?
Si9 C33 C34 C36 -164(4) . . . . ?
Si10 C37 C38 C39 82(2) . . . . ?
Si10 C37 C38 C40 -163(2) . . . . ?
Si11 C41 C42 C43 66(3) . . . . ?
Si11 C41 C42 C44 -172(2) . . . . ?
Si12 U5 O24 Si13 78.1(11) . . . . ?
Si12 C45 C46 C47 57(3) . . . . ?
Si12 C45 C46 C48 -65(2) . . . . ?
Si13 U5 O23 Si12 -74.9(11) . . . . ?
Si13 C49 C50 C51 -170.6(19) . . . . ?
Si13 C49 C50 C52 74(3) . . . . ?
Si14 C53 C54 C55 74(4) . . . . ?
Si14 C53 C54 C56 -173(4) . . . . ?
Si15 C57 C58 C59 -174(2) . . . . ?
Si15 C57 C58 C60 68(3) . . . . ?
Si16 C61 C62 C63 -50(4) . . . . ?
Si16 C61 C62 C64 -179(2) . . . . ?
Si17 C65 C66 C67 -74(3) . . . . ?
Si17 C65 C66 C68 154(3) . . . . ?
Si18 C69 C70 C71 -76(3) . . . . ?
Si18 C69 C70 C72 163(3) . . . . ?
Si19 C73 C74 C75 60(4) . . . . ?
Si19 C73 C74 C76 -173(3) . . . . ?
Si20 U6 O35 U4 160.5(9) . . . . ?
Si20 U6 O36 Si21 92.7(6) . . . . ?
Si20 C77 C78 C79 160.4(18) . . . . ?
Si20 C77 C78 C80 -77(2) . . . . ?
Si21 U6 O35 U4 70.7(6) . . . . ?
Si21 U6 O35 Si20 -89.8(8) . . . . ?
Si21 C81 C82 C83 -166(2) . . . . ?
Si21 C81 C82 C84 74(3) . . . . ?
O1 Si1 O2 Si2 -66(2) . . . . ?
O1 Si1 O3 Si7 72(3) . . . . ?
O1 Si1 C1 C2 160.8(19) . . . . ?
O2 Si1 O1 U1 56.8(16) . . . . ?
O2 Si1 O3 Si7 -40(3) . . . . ?
O2 Si1 C1 C2 -82(2) . . . . ?
O2 Si2 O4 Si3 61(2) . . . . ?
O2 Si2 O9 U1 -17.8(18) . . . . ?
O2 Si2 O9 U4 -44(2) . . . . ?
O2 Si2 O9 Si6 179.5(19) . . . . ?
O2 Si2 C5 C6 45(2) . . . . ?
O3 Si1 O1 U1 -61.7(16) . . . . ?
O3 Si1 O2 Si2 43(3) . . . . ?
O3 Si1 C1 C2 44(3) . . . . ?
O3 Si7 O5 Si3 -73(3) . . . . ?
O3 Si7 O10 U4 52(2) . . . . ?
O3 Si7 O10 Si5 175(2) . . . . ?
O3 Si7 C25 C26 -91(2) . . . . ?
O4 Si2 O2 Si1 -72(2) . . . . ?
O4 Si2 O9 U1 111.8(14) . . . . ?
O4 Si2 O9 U4 85(2) . . . . ?
O4 Si2 O9 Si6 -51(2) . . . . ?
O4 Si2 C5 C6 -84(2) . . . . ?
O4 Si3 O5 Si7 41(3) . . . . ?
O4 Si3 O6 Si4 -58(3) . . . . ?
O4 Si3 C9 C10 38(3) . . . . ?
O5 Si3 O4 Si2 -27(2) . . . . ?
O5 Si3 O6 Si4 62(3) . . . . ?
O5 Si3 C9 C10 -82(3) . . . . ?
O5 Si7 O3 Si1 65(3) . . . . ?
O5 Si7 O10 U4 -73(2) . . . . ?
O5 Si7 O10 Si5 51(3) . . . . ?
O5 Si7 C25 C26 37(2) . . . . ?
O6 Si3 O4 Si2 92(2) . . . . ?
O6 Si3 O5 Si7 -78(3) . . . . ?
O6 Si3 C9 C10 164(3) . . . . ?
O6 Si4 O7 Si6 -80(2) . . . . ?
O6 Si4 O8 Si5 77(3) . . . . ?
O6 Si4 C13 C14 -53(3) . . . . ?
O7 Si4 O6 Si3 59(3) . . . . ?
O7 Si4 O8 Si5 -44(3) . . . . ?
O7 Si4 C13 C14 74(3) . . . . ?
O7 Si6 O9 U1 -109.1(9) . . . . ?
O7 Si6 O9 U4 -97.8(9) . . . . ?
O7 Si6 O9 Si2 58(2) . . . . ?
O7 Si6 O11 U1 103.7(10) . . . . ?
O7 Si6 O11 U2 -15.9(18) . . . . ?
O7 Si6 O11 U4 82.6(12) . . . . ?
O8 Si4 O6 Si3 -63(3) . . . . ?
O8 Si4 O7 Si6 41(3) . . . . ?
O8 Si4 C13 C14 -167(2) . . . . ?
O8 Si5 O10 U4 93.5(11) . . . . ?
O8 Si5 O10 Si7 -51(2) . . . . ?
O8 Si5 O12 U1 -106.0(11) . . . . ?
O8 Si5 O12 U2 19.8(18) . . . . ?
O8 Si5 O12 U4 -79.9(12) . . . . ?
O8 Si5 C17 C18 -125(4) . . . . ?
O9 U4 O11 Si6 22.7(8) . . . . ?
O9 U4 O12 Si5 27.7(15) . . . . ?
O9 Si2 O2 Si1 50(2) . . . . ?
O9 Si2 O4 Si3 -59(2) . . . . ?
O9 Si2 C5 C6 156.1(19) . . . . ?
O9 Si6 O7 Si4 43(3) . . . . ?
O9 Si6 O11 U1 -12.8(11) . . . . ?
O9 Si6 O11 U2 -132.4(13) . . . . ?
O9 Si6 O11 U4 -33.9(12) . . . . ?
O10 U4 O11 Si6 -39.7(15) . . . . ?
O10 U4 O12 Si5 -23.9(8) . . . . ?
O10 Si5 O8 Si4 -43(3) . . . . ?
O10 Si5 O12 U1 12.2(12) . . . . ?
O10 Si5 O12 U2 138.0(14) . . . . ?
O10 Si5 O12 U4 38.3(12) . . . . ?
O10 Si5 C17 C18 117(4) . . . . ?
O10 Si7 O3 Si1 -58(3) . . . . ?
O10 Si7 O5 Si3 44(3) . . . . ?
O10 Si7 C25 C26 159(2) . . . . ?
O11 U4 O12 Si5 115.6(10) . . . . ?
O11 Si6 O7 Si4 -69(2) . . . . ?
O11 Si6 O9 U1 10.6(9) . . . . ?
O11 Si6 O9 U4 21.9(8) . . . . ?
O11 Si6 O9 Si2 177.5(19) . . . . ?
O12 U4 O11 Si6 -111.8(9) . . . . ?
O12 Si5 O8 Si4 71(3) . . . . ?
O12 Si5 O10 U4 -23.8(8) . . . . ?
O12 Si5 O10 Si7 -169(2) . . . . ?
O12 Si5 C17 C18 -1(5) . . . . ?
O13 Si8 O14 Si14 -65.2(19) . . . . ?
O13 Si8 O15 Si9 52(2) . . . . ?
O13 Si8 C29 C30 171(2) . . . . ?
O14 Si8 O13 U2 58.5(16) . . . . ?
O14 Si8 O15 Si9 -65(2) . . . . ?
O14 Si8 C29 C30 -65(3) . . . . ?
O14 Si14 O17 Si10 70(3) . . . . ?
O14 Si14 O21 U2 -16.4(14) . . . . ?
O14 Si14 O21 U5 -54.8(19) . . . . ?
O14 Si14 O21 Si12 179.9(17) . . . . ?
O14 Si14 C53 C54 39(4) . . . . ?
O15 Si8 O13 U2 -60.7(18) . . . . ?
O15 Si8 O14 Si14 54(2) . . . . ?
O15 Si8 C29 C30 54(3) . . . . ?
O15 Si9 O16 Si10 -63(3) . . . . ?
O15 Si9 O22 U2 13.7(15) . . . . ?
O15 Si9 O22 U5 54.1(19) . . . . ?
O15 Si9 O22 Si13 167.7(16) . . . . ?
O15 Si9 C33 C34 -60(4) . . . . ?
O16 Si9 O15 Si8 87(2) . . . . ?
O16 Si9 O22 U2 -107.9(13) . . . . ?
O16 Si9 O22 U5 -67.5(18) . . . . ?
O16 Si9 O22 Si13 46(2) . . . . ?
O16 Si9 C33 C34 63(4) . . . . ?
O16 Si10 O17 Si14 -37(3) . . . . ?
O16 Si10 O18 Si11 58(2) . . . . ?
O16 Si10 C37 C38 -37(3) . . . . ?
O17 Si10 O16 Si9 29(3) . . . . ?
O17 Si10 O18 Si11 -60(2) . . . . ?
O17 Si10 C37 C38 86(2) . . . . ?
O17 Si14 O14 Si8 -70(2) . . . . ?
O17 Si14 O21 U2 104.8(12) . . . . ?
O17 Si14 O21 U5 66(2) . . . . ?
O17 Si14 O21 Si12 -59(2) . . . . ?
O17 Si14 C53 C54 -87(4) . . . . ?
O18 Si10 O16 Si9 -89(2) . . . . ?
O18 Si10 O17 Si14 83(3) . . . . ?
O18 Si10 C37 C38 -157(2) . . . . ?
O18 Si11 O19 Si13 84(2) . . . . ?
O18 Si11 O20 Si12 -79(3) . . . . ?
O19 Si11 O18 Si10 -59(2) . . . . ?
O19 Si11 O20 Si12 39(3) . . . . ?
O19 Si13 O22 U2 107.1(8) . . . . ?
O19 Si13 O22 U5 89.4(8) . . . . ?
O19 Si13 O22 Si9 -52.6(19) . . . . ?
O19 Si13 O24 U2 -105.0(10) . . . . ?
O19 Si13 O24 U3 22.5(16) . . . . ?
O19 Si13 O24 U5 -70.7(11) . . . . ?
O19 Si13 C49 C50 -87(2) . . . . ?
O20 Si11 O18 Si10 61(2) . . . . ?
O20 Si11 O19 Si13 -36(3) . . . . ?
O20 Si12 O21 U2 -110.0(8) . . . . ?
O20 Si12 O21 U5 -90.5(8) . . . . ?
O20 Si12 O21 Si14 57(2) . . . . ?
O20 Si12 O23 U2 105.0(10) . . . . ?
O20 Si12 O23 U3 -21.3(18) . . . . ?
O20 Si12 O23 U5 69.7(12) . . . . ?
O20 Si12 C45 C46 61(2) . . . . ?
O21 U5 O23 Si12 28.0(7) . . . . ?
O21 U5 O24 Si13 17(2) . . . . ?
O21 Si12 O20 Si11 45(3) . . . . ?
O21 Si12 O23 U2 -10.4(10) . . . . ?
O21 Si12 O23 U3 -136.7(13) . . . . ?
O21 Si12 O23 U5 -45.7(11) . . . . ?
O21 Si12 C45 C46 178.5(18) . . . . ?
O21 Si14 O14 Si8 47(2) . . . . ?
O21 Si14 O17 Si10 -46(3) . . . . ?
O21 Si14 C53 C54 156(3) . . . . ?
O22 U5 O23 Si12 -12(2) . . . . ?
O22 U5 O24 Si13 -29.8(8) . . . . ?
O22 Si9 O15 Si8 -34(2) . . . . ?
O22 Si9 O16 Si10 57(3) . . . . ?
O22 Si9 C33 C34 -176(4) . . . . ?
O22 Si13 O19 Si11 -47(3) . . . . ?
O22 Si13 O24 U2 13.2(10) . . . . ?
O22 Si13 O24 U3 140.6(13) . . . . ?
O22 Si13 O24 U5 47.4(11) . . . . ?
O22 Si13 C49 C50 150.2(17) . . . . ?
O23 U5 O24 Si13 125.7(10) . . . . ?
O23 Si12 O20 Si11 -68(3) . . . . ?
O23 Si12 O21 U2 8.2(8) . . . . ?
O23 Si12 O21 U5 27.6(7) . . . . ?
O23 Si12 O21 Si14 175.5(17) . . . . ?
O23 Si12 C45 C46 -65(2) . . . . ?
O24 U5 O23 Si12 -124.7(10) . . . . ?
O24 Si13 O19 Si11 65(3) . . . . ?
O24 Si13 O22 U2 -10.8(9) . . . . ?
O24 Si13 O22 U5 -28.5(7) . . . . ?
O24 Si13 O22 Si9 -170.5(16) . . . . ?
O24 Si13 C49 C50 37(2) . . . . ?
O25 Si15 O26 Si17 -66.8(19) . . . . ?
O25 Si15 O27 Si16 54(2) . . . . ?
O25 Si15 C57 C58 158(2) . . . . ?
O26 Si15 O25 U3 55.5(16) . . . . ?
O26 Si15 O27 Si16 -65(2) . . . . ?
O26 Si15 C57 C58 -79(3) . . . . ?
O26 Si17 O29 Si18 74(3) . . . . ?
O26 Si17 O32 U3 -14.6(14) . . . . ?
O26 Si17 O32 U6 -49.4(16) . . . . ?
O26 Si17 O32 Si20 174.6(15) . . . . ?
O26 Si17 C65 C66 81(2) . . . . ?
O27 Si15 O25 U3 -63.9(16) . . . . ?
O27 Si15 O26 Si17 52(2) . . . . ?
O27 Si15 C57 C58 38(3) . . . . ?
O27 Si16 O28 Si18 -67(3) . . . . ?
O27 Si16 O31 U3 9.3(14) . . . . ?
O27 Si16 O31 U6 42.0(17) . . . . ?
O27 Si16 O31 Si21 174.0(17) . . . . ?
O27 Si16 C61 C62 -38(3) . . . . ?
O28 Si16 O27 Si15 89(2) . . . . ?
O28 Si16 O31 U3 -112.5(12) . . . . ?
O28 Si16 O31 U6 -79.8(16) . . . . ?
O28 Si16 O31 Si21 52(2) . . . . ?
O28 Si16 C61 C62 87(3) . . . . ?
O28 Si18 O29 Si17 -40(3) . . . . ?
O28 Si18 O30 Si19 52(2) . . . . ?
O28 Si18 C69 C70 -14(3) . . . . ?
O29 Si17 O26 Si15 -72(2) . . . . ?
O29 Si17 O32 U3 107.6(12) . . . . ?
O29 Si17 O32 U6 72.9(16) . . . . ?
O29 Si17 O32 Si20 -63.2(19) . . . . ?
O29 Si17 C65 C66 -43(2) . . . . ?
O29 Si18 O28 Si16 33(3) . . . . ?
O29 Si18 O30 Si19 -65(2) . . . . ?
O29 Si18 C69 C70 104(2) . . . . ?
O30 Si18 O28 Si16 -83(3) . . . . ?
O30 Si18 O29 Si17 80(3) . . . . ?
O30 Si18 C69 C70 -140(2) . . . . ?
O30 Si19 O33 Si21 77(2) . . . . ?
O30 Si19 O34 Si20 -72(3) . . . . ?
O30 Si19 C73 C74 53(3) . . . . ?
O31 U6 O35 U4 108.3(15) . . . . ?
O31 U6 O35 Si20 -52.2(18) . . . . ?
O31 U6 O36 Si21 -23.4(6) . . . . ?
O31 Si16 O27 Si15 -31(3) . . . . ?
O31 Si16 O28 Si18 53(3) . . . . ?
O31 Si16 C61 C62 -155(2) . . . . ?
O31 Si21 O33 Si19 -41(2) . . . . ?
O31 Si21 O36 U1 132.0(14) . . . . ?
O31 Si21 O36 U3 10.4(10) . . . . ?
O31 Si21 O36 U6 35.1(9) . . . . ?
O31 Si21 C81 C82 144(2) . . . . ?
O32 U6 O35 U4 -175.7(6) . . . . ?
O32 U6 O35 Si20 23.8(6) . . . . ?
O32 U6 O36 Si21 58.0(15) . . . . ?
O32 Si17 O26 Si15 46.3(19) . . . . ?
O32 Si17 O29 Si18 -43(3) . . . . ?
O32 Si17 C65 C66 -163.4(19) . . . . ?
O32 Si20 O34 Si19 35(3) . . . . ?
O32 Si20 O35 U1 -130.3(13) . . . . ?
O32 Si20 O35 U3 -8.1(9) . . . . ?
O32 Si20 O35 U4 -151(2) . . . . ?
O32 Si20 O35 U6 -35.0(9) . . . . ?
O32 Si20 C77 C78 -153.3(16) . . . . ?
O33 Si19 O30 Si18 -54(2) . . . . ?
O33 Si19 O34 Si20 49(3) . . . . ?
O33 Si19 C73 C74 -68(3) . . . . ?
O33 Si21 O31 U3 109.5(8) . . . . ?
O33 Si21 O31 U6 90.8(8) . . . . ?
O33 Si21 O31 Si16 -58(2) . . . . ?
O33 Si21 O36 U1 12.5(18) . . . . ?
O33 Si21 O36 U3 -109.1(9) . . . . ?
O33 Si21 O36 U6 -84.4(10) . . . . ?
O33 Si21 C81 C82 -96(2) . . . . ?
O34 Si19 O30 Si18 67(2) . . . . ?
O34 Si19 O33 Si21 -45(2) . . . . ?
O34 Si19 C73 C74 172(2) . . . . ?
O34 Si20 O32 U3 -108.5(8) . . . . ?
O34 Si20 O32 U6 -87.7(8) . . . . ?
O34 Si20 O32 Si17 64.3(18) . . . . ?
O34 Si20 O35 U1 -15.1(16) . . . . ?
O34 Si20 O35 U3 107.1(8) . . . . ?
O34 Si20 O35 U4 -36(2) . . . . ?
O34 Si20 O35 U6 80.2(9) . . . . ?
O34 Si20 C77 C78 84(2) . . . . ?
O35 U4 O11 Si6 124.4(8) . . . . ?
O35 U4 O12 Si5 -151.7(7) . . . . ?
O35 U6 O36 Si21 129.1(7) . . . . ?
O35 Si20 O32 U3 7.0(8) . . . . ?
O35 Si20 O32 U6 27.9(7) . . . . ?
O35 Si20 O32 Si17 179.8(15) . . . . ?
O35 Si20 O34 Si19 -78(3) . . . . ?
O35 Si20 C77 C78 -35(2) . . . . ?
O36 U6 O35 U4 32.3(7) . . . . ?
O36 U6 O35 Si20 -128.2(8) . . . . ?
O36 Si21 O31 U3 -9.0(8) . . . . ?
O36 Si21 O31 U6 -27.7(7) . . . . ?
O36 Si21 O31 Si16 -176.7(16) . . . . ?
O36 Si21 O33 Si19 75(2) . . . . ?
O36 Si21 C81 C82 22(2) . . . . ?
C1 Si1 O1 U1 175.0(14) . . . . ?
C1 Si1 O2 Si2 170(2) . . . . ?
C1 Si1 O3 Si7 -163(2) . . . . ?
C5 Si2 O2 Si1 166(2) . . . . ?
C5 Si2 O4 Si3 179(2) . . . . ?
C5 Si2 O9 U1 -126.9(15) . . . . ?
C5 Si2 O9 U4 -154(2) . . . . ?
C5 Si2 O9 Si6 70(2) . . . . ?
C9 Si3 O4 Si2 -143(2) . . . . ?
C9 Si3 O5 Si7 169(2) . . . . ?
C9 Si3 O6 Si4 169(2) . . . . ?
C13 Si4 O6 Si3 -170(2) . . . . ?
C13 Si4 O7 Si6 153(2) . . . . ?
C13 Si4 O8 Si5 -168(3) . . . . ?
C17 Si5 O8 Si4 -160(3) . . . . ?
C17 Si5 O10 U4 -150.1(9) . . . . ?
C17 Si5 O10 Si7 65(2) . . . . ?
C17 Si5 O12 U1 131.3(16) . . . . ?
C17 Si5 O12 U2 -103(2) . . . . ?
C17 Si5 O12 U4 157.3(16) . . . . ?
C21 Si6 O7 Si4 165(2) . . . . ?
C21 Si6 O9 U1 129.1(11) . . . . ?
C21 Si6 O9 U4 140.4(11) . . . . ?
C21 Si6 O9 Si2 -64(2) . . . . ?
C21 Si6 O11 U1 -131.2(10) . . . . ?
C21 Si6 O11 U2 109.2(15) . . . . ?
C21 Si6 O11 U4 -152.4(11) . . . . ?
C25 Si7 O3 Si1 -173(2) . . . . ?
C25 Si7 O5 Si3 162(2) . . . . ?
C25 Si7 O10 U4 169.2(18) . . . . ?
C25 Si7 O10 Si5 -67(2) . . . . ?
C29 Si8 O13 U2 -172.5(15) . . . . ?
C29 Si8 O14 Si14 167.0(17) . . . . ?
C29 Si8 O15 Si9 173(2) . . . . ?
C33 Si9 O15 Si8 -150(2) . . . . ?
C33 Si9 O16 Si10 176(2) . . . . ?
C33 Si9 O22 U2 130.7(17) . . . . ?
C33 Si9 O22 U5 171.1(19) . . . . ?
C33 Si9 O22 Si13 -75(2) . . . . ?
C37 Si10 O16 Si9 153(2) . . . . ?
C37 Si10 O17 Si14 -161(2) . . . . ?
C37 Si10 O18 Si11 179.4(19) . . . . ?
C41 Si11 O18 Si10 176.9(19) . . . . ?
C41 Si11 O19 Si13 -156(2) . . . . ?
C41 Si11 O20 Si12 164(2) . . . . ?
C45 Si12 O20 Si11 164(2) . . . . ?
C45 Si12 O21 U2 130.4(11) . . . . ?
C45 Si12 O21 U5 149.9(11) . . . . ?
C45 Si12 O21 Si14 -62(2) . . . . ?
C45 Si12 O23 U2 -129.3(11) . . . . ?
C45 Si12 O23 U3 104.3(15) . . . . ?
C45 Si12 O23 U5 -164.6(11) . . . . ?
C49 Si13 O19 Si11 -170(2) . . . . ?
C49 Si13 O22 U2 -132.6(10) . . . . ?
C49 Si13 O22 U5 -150.3(10) . . . . ?
C49 Si13 O22 Si9 68(2) . . . . ?
C49 Si13 O24 U2 133.6(9) . . . . ?
C49 Si13 O24 U3 -98.9(15) . . . . ?
C49 Si13 O24 U5 167.8(10) . . . . ?
C53 Si14 O14 Si8 167(2) . . . . ?
C53 Si14 O17 Si10 -166(3) . . . . ?
C53 Si14 O21 U2 -136.8(18) . . . . ?
C53 Si14 O21 U5 -175(2) . . . . ?
C53 Si14 O21 Si12 59(2) . . . . ?
C57 Si15 O25 U3 178.1(15) . . . . ?
C57 Si15 O26 Si17 165.5(18) . . . . ?
C57 Si15 O27 Si16 180(2) . . . . ?
C61 Si16 O27 Si15 -147(2) . . . . ?
C61 Si16 O28 Si18 170(2) . . . . ?
C61 Si16 O31 U3 126.7(13) . . . . ?
C61 Si16 O31 U6 159.3(15) . . . . ?
C61 Si16 O31 Si21 -69(2) . . . . ?
C65 Si17 O26 Si15 166.0(17) . . . . ?
C65 Si17 O29 Si18 -167(3) . . . . ?
C65 Si17 O32 U3 -129.1(14) . . . . ?
C65 Si17 O32 U6 -163.9(15) . . . . ?
C65 Si17 O32 Si20 60(2) . . . . ?
C69 Si18 O28 Si16 152(2) . . . . ?
C69 Si18 O29 Si17 -160(3) . . . . ?
C69 Si18 O30 Si19 177(2) . . . . ?
C73 Si19 O30 Si18 -173.6(18) . . . . ?
C73 Si19 O33 Si21 -165(2) . . . . ?
C73 Si19 O34 Si20 169(2) . . . . ?
C77 Si20 O32 U3 129.2(11) . . . . ?
C77 Si20 O32 U6 150.1(11) . . . . ?
C77 Si20 O32 Si17 -58(2) . . . . ?
C77 Si20 O34 Si19 162(2) . . . . ?
C77 Si20 O35 U1 103.9(14) . . . . ?
C77 Si20 O35 U3 -133.9(9) . . . . ?
C77 Si20 O35 U4 83(2) . . . . ?
C77 Si20 O35 U6 -160.8(9) . . . . ?
C81 Si21 O31 U3 -135.0(12) . . . . ?
C81 Si21 O31 U6 -153.7(12) . . . . ?
C81 Si21 O31 Si16 57(2) . . . . ?
C81 Si21 O33 Si19 -165(2) . . . . ?
C81 Si21 O36 U1 -100.7(16) . . . . ?
C81 Si21 O36 U3 137.7(10) . . . . ?
C81 Si21 O36 U6 162.4(10) . . . . ?

loop_
_exptl_oxdiff_crystal_face_indexfrac_h
_exptl_oxdiff_crystal_face_indexfrac_k
_exptl_oxdiff_crystal_face_indexfrac_l
_exptl_oxdiff_crystal_face_x
_exptl_oxdiff_crystal_face_y
_exptl_oxdiff_crystal_face_z
-1.0001 -1.0016 -1.9999 -0.0042 -0.1088 -0.1202
-1.0024 1.9981 -1.9990 0.1469 -0.2449 -0.0078
-1.0016 0.9982 -1.9993 0.0965 -0.1995 -0.0453
-2.0001 -1.0021 -1.9992 0.0702 -0.1247 -0.1954
-0.0019 1.9992 -0.9996 0.0866 -0.1599 0.0712
-0.0011 2.0003 1.0008 0.1148 -0.0215 0.0788
0.9989 2.0009 1.0000 0.0405 -0.0057 0.1539
-7.9829 5.3753 3.6223 0.9153 -0.1204 -0.3843
-5.0317 10.5207 6.1813 0.9907 -0.1298 0.0401
0.0001 1.0010 2.0007 0.0786 0.0930 0.0451
0.9993 2.0015 2.0002 0.0546 0.0635 0.1577
-0.9992 0.0006 2.0011 0.1026 0.1225 -0.0675
0.0016 -0.9987 2.0001 -0.0221 0.1837 -0.0299
-2.2431 -7.2459 8.9287 -0.0717 0.9106 -0.4070
2.8363 -0.9240 12.7788 -0.0772 0.9710 0.2264
6.5381 5.2888 11.7536 -0.0545 0.6771 0.7338
-1.0411 -13.6951 -1.6906 -0.6354 0.4878 -0.5987
2.7935 -11.4013 0.4683 -0.7747 0.5941 -0.2164
2.0020 -1.9981 0.9981 -0.2354 0.1916 0.0791
2.0004 0.0017 0.9987 -0.1346 0.1008 0.1541
-0.8619 -13.6275 -10.8100 -0.7739 -0.1432 -0.6169
1.0007 -2.0004 -2.0017 -0.2033 -0.0318 -0.0074
1.9996 0.0005 -1.0017 -0.1628 -0.0375 0.1465
-1.6031 -8.5899 -15.1981 -0.5273 -0.6871 -0.4999
2.7904 -3.8588 -14.6471 -0.6083 -0.7937 0.0098
1.9984 0.9998 -2.0016 -0.1266 -0.1520 0.1802
-0.0004 -0.0006 -1.0002 -0.0141 -0.0692 -0.0038
0.9984 0.9993 -2.0008 -0.0522 -0.1678 0.1050
-0.9999 1.0005 2.0014 0.1529 0.0771 -0.0301
-0.8802 10.9002 13.7025 0.8071 0.4393 0.3945
-1.4134 -3.0332 12.4532 0.1282 0.9765 -0.1733
2.0303 1.4711 14.3337 0.1252 0.9570 0.2615
5.8026 6.7294 12.7762 0.0871 0.6708 0.7365
-2.8854 4.2607 -10.3379 0.2832 -0.9543 -0.0956
-0.0012 0.9993 -0.9999 0.0363 -0.1145 0.0337
0.9985 2.0003 -0.0002 0.0264 -0.0749 0.1501

loop_
_smtbx_masks_void_nr
_smtbx_masks_void_average_x
_smtbx_masks_void_average_y
_smtbx_masks_void_average_z
_smtbx_masks_void_volume
_smtbx_masks_void_count_electrons
_smtbx_masks_void_content
1 -0.951 0.000 0.000 782.7 145.0 '3 hexane'
2 -0.180 0.132 0.396 34.5 1.9 ?
3 0.000 0.417 0.264 7.3 0.0 ?
4 0.000 0.583 0.736 7.3 0.0 ?
5 0.180 0.868 0.604 34.5 0.9 ?
6 0.173 0.613 0.036 9.1 0.0 ?
7 0.245 0.633 0.603 17.8 0.0 ?
8 0.755 0.367 0.397 17.8 0.0 ?
9 0.827 0.387 0.964 9.1 0.0 ?
